data_4111815
loop_
_publ_author_name
'Markus Albrecht'
'Sebastian Mirtschin'
'Marita de Groot'
'Ingo Janser'
'Jan Runsink'
'Gerhard Raabe'
'Michael Kogej'
'Christoph A. Schalley'
'Roland Fr\"ohlich'

_publ_contact_author
;
        Prof. Dr. Markus Albrecht
        Institut f\"ur Organische Chemie
        RWTH Aachen
        Landoltweg 1
        D-52074 Aachen
        Germany
;
_publ_contact_author_email markus.albrecht@oc.rwth-aachen.de
_publ_contact_author_fax '49 241 809 2385'
_publ_contact_author_phone '49 241 809 4678'
_publ_section_title
;
 Hierarchical Assembly of Helicate-Type Dinuclear Titanium(IV) Complexes
;
_journal_name_full 'Journal of the American Chemical Society'
_journal_page_first 10371
_journal_page_last 10387
_journal_paper_doi 10.1021/ja052326j
_journal_volume 127
_journal_year 2005
_chemical_formula_sum 'C72 H90 Li4 N6 O24 Ti2'
_chemical_formula_weight 1547.05
_space_group_IT_number 9
_symmetry_cell_setting monoclinic
_symmetry_space_group_name_Hall 'C -2yc'
_symmetry_space_group_name_H-M 'C 1 c 1'
_cell_angle_alpha 90.00000
_cell_angle_beta 96.426(4)
_cell_angle_gamma 90.00000
_cell_formula_units_Z 4
_cell_length_a 17.845(2)
_cell_length_b 23.754(7)
_cell_length_c 18.033(2)
_cell_measurement_temperature 150
_cell_volume 7596(3)
_computing_data_reduction 'xtal DIFDAT SORTRF ADDREF'
_computing_molecular_graphics xtal
_computing_publication_material 'xtal BONDLA CIFIO'
_computing_structure_refinement 'xtal CRYLSQ'
_computing_structure_solution xtal
_diffrn_ambient_temperature 293
_diffrn_measurement_device_type CAD4
_diffrn_radiation_type 'Cu K\a'
_diffrn_radiation_wavelength 1.54179
_diffrn_reflns_av_R_equivalents .083
_diffrn_reflns_av_sigmaI/netI .041
_diffrn_reflns_limit_h_max 22
_diffrn_reflns_limit_h_min 0
_diffrn_reflns_limit_k_max 29
_diffrn_reflns_limit_k_min 0
_diffrn_reflns_limit_l_max 22
_diffrn_reflns_limit_l_min -19
_diffrn_reflns_number 7394
_diffrn_reflns_reduction_process 'perpendicular monochr Lp'
_diffrn_reflns_theta_max 73.08
_diffrn_reflns_theta_min 3.11
_exptl_absorpt_coefficient_mu 2.459
_exptl_crystal_density_diffrn 1.353
_exptl_crystal_F_000 3248
_refine_diff_density_max 1.333
_refine_diff_density_min -1.293
_refine_ls_extinction_coef .00000
_refine_ls_goodness_of_fit_all 1.011
_refine_ls_goodness_of_fit_ref 1.011
_refine_ls_matrix_type full
_refine_ls_number_constraints 0
_refine_ls_number_parameters 684
_refine_ls_number_reflns 7000
_refine_ls_number_restraints 0
_refine_ls_R_factor_all .13
_refine_ls_R_factor_gt .13
_refine_ls_shift/su_max .096
_refine_ls_shift/su_mean .01
_refine_ls_structure_factor_coef Fsqd
_refine_ls_weighting_scheme calc
_refine_ls_wR_factor_all .198
_refine_ls_wR_factor_ref .198
_reflns_d_resolution_high .806
_reflns_d_resolution_low 14.21
_reflns_Friedel_coverage 0
_reflns_limit_h_max 22
_reflns_limit_h_min 0
_reflns_limit_k_max 29
_reflns_limit_k_min 0
_reflns_limit_l_max 22
_reflns_limit_l_min -19
_reflns_number_gt 7186
_reflns_number_total 7000
_reflns_threshold_expression 'Fsqd >  .00 sig(Fsqd)'
_cod_data_source_file ja052326jsi20050419_054020_1.cif
_cod_data_source_block gr0547
_cod_original_sg_symbol_Hall c_-2yc
_cod_original_sg_symbol_H-M C_1_c_1
_cod_database_code 4111815

loop_
_symmetry_equiv_pos_as_xyz
+x,+y,+z
+x,-y,1/2+z
1/2+x,1/2+y,+z
1/2+x,1/2-y,1/2+z

loop_
_atom_site_label
_atom_site_fract_x
_atom_site_fract_y
_atom_site_fract_z
_atom_site_U_iso_or_equiv
_atom_site_adp_type
_atom_site_occupancy
Ti1 .7602(17) .74782(10) .5111(18) .0250(12) Uani 1.00000
Ti2 .6313(17) .74777(10) .2172(18) .0244(11) Uani 1.00000
O2a .6523(17) .7425(3) .4757(18) .023(3) Uani 1.00000
O3c .6698(18) .6997(4) .1454(18) .029(4) Uani 1.00000
O1a .5083(18) .7735(4) .4045(18) .036(5) Uani 1.00000
O1b .6300(18) .6109(4) .4124(18) .038(6) Uani 1.00000
O2e .7676(17) .8105(4) .4338(18) .029(5) Uani 1.00000
C8d .9020(19) .6931(7) .496(2) .034(7) Uani 1.00000
C8e .7798(18) .8607(6) .543(2) .030(7) Uani 1.00000
O2b .6149(17) .6937(4) .2996(18) .023(4) Uani 1.00000
O2d .7838(18) .6919(4) .4310(18) .031(5) Uani 1.00000
O1f .6054(17) .8724(4) .4215(18) .033(5) Uani 1.00000
O3d .8661(18) .7307(5) .5385(18) .040(4) Uani 1.00000
O1c .8885(18) .7704(4) .3242(18) .031(5) Uani 1.00000
C3b .5639(18) .6050(6) .403(2) .034(7) Uani 1.00000
C9e .7788(18) .8600(5) .4679(19) .032(5) Uani 1.00000
C6b .3968(18) .6411(7) .267(2) .046(9) Uani 1.00000
O1e .7908(17) .8707(4) .3050(18) .038(5) Uani 1.00000
C9d .8534(18) .6741(5) .4348(19) .022(6) Uani 1.00000
O3f .6302(17) .8115(4) .1549(19) .035(5) Uani 1.00000
C4f .6044(19) .9104(6) .304(2) .039(8) Uani 1.00000
C7e .791(2) .9116(6) .584(2) .063(11) Uani 1.00000
O1d .7644(18) .6115(4) .3177(18) .039(6) Uani 1.00000
C9c .7853(18) .7199(5) .206(2) .027(6) Uani 1.00000
C4c .8670(19) .7163(6) .216(2) .034(7) Uani 1.00000
O2f .6269(18) .8092(4) .2940(18) .025(5) Uani 1.00000
C3f .6009(18) .9140(6) .385(2) .033(8) Uani 1.00000
C8a .6514(18) .6942(5) .582(2) .026(6) Uani 1.00000
C7b .4247(18) .6804(7) .217(2) .042(9) Uani 1.00000
C8c .7433(18) .6912(6) .1443(19) .029(7) Uani 1.00000
C9a .6073(19) .7156(5) .5191(19) .027(6) Uani 1.00000
C3a .4821(18) .7440(6) .453(2) .028(7) Uani 1.00000
C3c .9150(18) .7411(6) .278(2) .033(7) Uani 1.00000
C5d .9568(18) .6180(6) .406(2) .040(8) Uani 1.00000
C5a .4960(18) .6852(7) .568(2) .036(8) Uani 1.00000
C4b .5147(18) .6358(6) .337(2) .030(6) Uani 1.00000
C3e .7944(18) .9137(7) .3470(19) .033(8) Uani 1.00000
C4d .8805(18) .6298(6) .386(2) .030(6) Uani 1.00000
C7c .7815(19) .6639(6) .091(2) .033(7) Uani 1.00000
C2b .5246(18) .5620(7) .448(2) .057(10) Uani 1.00000
C1b .573(2) .5308(8) .504(2) .078(13) Uani 1.00000
C1e .806(2) .9673(8) .225(2) .058(10) Uani 1.00000
C2a .3974(19) .7333(6) .448(2) .039(7) Uani 1.00000
C5f .596(2) .9611(7) .260(2) .046(9) Uani 1.00000
C5c .8992(18) .6858(7) .158(2) .044(9) Uani 1.00000
C1a .3535(19) .7645(6) .387(2) .041(7) Uani 1.00000
C4e .7917(18) .9128(6) .428(2) .032(7) Uani 1.00000
C9b .5450(18) .6711(6) .293(2) .032(8) Uani 1.00000
C6c .8574(19) .6607(6) .096(2) .040(8) Uani 1.00000
C7a .620(2) .6655(7) .635(2) .042(8) Uani 1.00000
C6a .5390(19) .6613(8) .626(2) .054(10) Uani 1.00000
C4a .5308(18) .7128(6) .5158(19) .028(7) Uani 1.00000
C5e .805(2) .9623(6) .469(2) .054(10) Uani 1.00000
C5b .4353(18) .6184(7) .3256(19) .038(8) Uani 1.00000
C2e .8039(19) .9705(6) .306(2) .045(9) Uani 1.00000
C2f .588(2) .9710(7) .415(2) .053(9) Uani 1.00000
C2c .9981(19) .7354(8) .281(2) .047(9) Uani 1.00000
C7d .9777(18) .6788(6) .511(2) .033(7) Uani 1.00000
C1f .582(2) .9658(6) .501(2) .064(10) Uani 1.00000
O3e .7660(17) .8130(4) .5744(18) .029(5) Uani 1.00000
C1c 1.0423(19) .7703(10) .345(2) .087(13) Uani 1.00000
Li4 .699(2) .4200(6) .360(3) .038(7) Uani 1.00000
C2d .874(2) .5640(6) .280(2) .050(9) Uani 1.00000
Li3 .701(2) .6605(6) .370(2) .035(7) Uani 1.00000
C8b .4978(18) .6970(5) .2321(19) .023(6) Uani 1.00000
C7f .606(2) .9109(6) .1479(18) .044(8) Uani 1.00000
C3d .8365(19) .6030(5) .330(2) .035(7) Uani 1.00000
C8f .6186(19) .8642(6) .185(2) .035(8) Uani 1.00000
C6d 1.0076(19) .6406(7) .465(2) .043(8) Uani 1.00000
C1d .818(2) .5340(8) .220(2) .060(10) Uani 1.00000
O2c .7461(17) .7442(4) .2585(18) .026(2) Uiso 1.00000
O3b .5307(18) .7324(4) .1906(18) .024(2) Uiso 1.00000
C9f .6163(18) .8627(6) .2658(19) .027(3) Uiso 1.00000
C6e .7916(18) .9614(5) .5463(19) .041(3) Uiso 1.00000
O3a .7279(18) .6992(4) .5852(18) .030(2) Uiso 1.00000
C6f .5839(18) .9612(5) .1850(19) .047(3) Uiso 1.00000
Li2 .790(2) .7921(10) .335(2) .030(5) Uiso 1.00000
Li1 .614(2) .7960(9) .397(2) .025(5) Uiso 1.00000
O1la .7669(19) .8952(4) -.0818(18) .075(2) Uiso 1.00000
N1la .7659(17) .8462(3) .0256(18) .075(2) Uiso 1.00000
C1la .7907(18) .8866(3) -.0206(18) .075(2) Uiso 1.00000
C2la .7061(18) .8057(5) -.0071(18) .075(2) Uiso 1.00000
C3la .7893(18) .8404(5) .0881(18) .075(2) Uiso 1.00000
H1la .8314(18) .9097(6) -.0001(19) .075(2) Uiso 1.00000
H3laa .8074(18) .8754(6) .1081(18) .075(2) Uiso 1.00000
H3lab .8294(19) .8139(7) .0917(19) .075(2) Uiso 1.00000
H3lac .7503(19) .8271(6) .1152(18) .075(2) Uiso 1.00000
H2laa .6617(17) .8259(8) -.0246(19) .075(2) Uiso 1.00000
H2lab .695(2) .7796(6) .0301(19) .075(2) Uiso 1.00000
H2lac .724(2) .7860(5) -.0476(19) .075(2) Uiso 1.00000
O1lb .5651(18) .9086(4) .7591(18) .068(2) Uiso 1.00000
N1lb .6451(17) .8429(3) .7175(18) .068(2) Uiso 1.00000
C1lb .6281(17) .8774(3) .7681(18) .068(2) Uiso 1.00000
C2lb .6000(18) .8394(5) .6336(18) .068(2) Uiso 1.00000
C3lb .6980(18) .7991(4) .7364(18) .068(2) Uiso 1.00000
H1lb .6612(18) .8808(5) .8130(18) .068(2) Uiso 1.00000
H3lba .7464(17) .8150(6) .7503(19) .068(2) Uiso 1.00000
H3lbb .7001(18) .7751(5) .6945(19) .068(2) Uiso 1.00000
H3lbc .6829(18) .7780(5) .7769(19) .068(2) Uiso 1.00000
H2lba .5945(18) .8762(6) .6131(18) .068(2) Uiso 1.00000
H2lbb .5517(18) .8232(6) .6360(19) .068(2) Uiso 1.00000
H2lbc .6278(19) .8167(6) .6029(18) .068(2) Uiso 1.00000
O1lc .6512(17) .38109(11) .4350(18) .04500 Uiso 1.00000
N1lc .5288(17) .3687(2) .4723(18) .04500 Uiso 1.00000
C1lc .6060(17) .36077(16) .4746(18) .04500 Uiso 1.00000
C2lc .4902(17) .4069(2) .4212(18) .04500 Uiso 1.00000
C3lc .4775(17) .3438(3) .5226(18) .04500 Uiso 1.00000
O1ld .7494(17) .38178(12) .2864(18) .04500 Uiso 1.00000
N1ld .8673(17) .3708(2) .2580(18) .04500 Uiso 1.00000
C1ld .7957(17) .36115(17) .2492(18) .04500 Uiso 1.00000
C2ld .9025(17) .4034(2) .3239(18) .04500 Uiso 1.00000
C3ld .9131(17) .3381(3) .2172(18) .04500 Uiso 1.00000
O1le .6217(17) .47219(10) .3195(18) .04500 Uiso 1.00000
N1le .5852(17) .52819(18) .2195(18) .04500 Uiso 1.00000
C1le .6280(17) .50818(12) .2757(18) .04500 Uiso 1.00000
C2le .5082(17) .5011(2) .1999(18) .04500 Uiso 1.00000
C3le .5855(17) .5763(2) .1739(18) .04500 Uiso 1.00000
O1lf .7790(17) .46653(11) .4209(18) .04500 Uiso 1.00000
N1lf .8219(17) .52882(18) .5097(18) .04500 Uiso 1.00000
C1lf .7671(17) .51215(12) .4543(18) .04500 Uiso 1.00000
C2lf .7887(17) .5741(2) .5567(18) .04500 Uiso 1.00000
C3lf .8917(17) .5025(2) .5187(18) .04500 Uiso 1.00000
H1lc .6273(17) .33583(18) .5124(18) .04500 Uiso 1.00000
H1ld .7774(17) .33593(19) .2104(18) .04500 Uiso 1.00000
H1le .6754(17) .52676(10) .2837(18) .04500 Uiso 1.00000
H1lf .7226(17) .53373(10) .4417(18) .04500 Uiso 1.00000
H2lda .8649(17) .42508(17) .3441(18) .04500 Uiso 1.00000
H2ldb .9401(17) .4278(2) .3087(18) .04500 Uiso 1.00000
H2ldc .9248(17) .3781(2) .3607(18) .04500 Uiso 1.00000
H3lda .9605(17) .3562(3) .2163(18) .04500 Uiso 1.00000
H3ldb .8896(17) .3338(3) .1676(18) .04500 Uiso 1.00000
H3ldc .9204(17) .3021(3) .2399(18) .04500 Uiso 1.00000
H3lca .4351(17) .3678(3) .5247(18) .04500 Uiso 1.00000
H3lcb .5035(17) .3398(3) .5712(18) .04500 Uiso 1.00000
H3lcc .4609(17) .3080(3) .5042(18) .04500 Uiso 1.00000
H2lca .5257(17) .43085(18) .4014(18) .04500 Uiso 1.00000
H2lcb .4563(17) .4289(3) .4461(18) .04500 Uiso 1.00000
H2lcc .4629(17) .3865(2) .3817(18) .04500 Uiso 1.00000
H2lea .4719(17) .5295(3) .1857(18) .04500 Uiso 1.00000
H2leb .4942(17) .4815(2) .2422(18) .04500 Uiso 1.00000
H2lec .5104(17) .4755(3) .1598(18) .04500 Uiso 1.00000
H3lea .5380(17) .5947(2) .1719(18) .04500 Uiso 1.00000
H3leb .5946(17) .5655(3) .1250(18) .04500 Uiso 1.00000
H3lec .6241(17) .60130(18) .1941(18) .04500 Uiso 1.00000
H3lfa .9300(17) .5297(3) .5309(18) .04500 Uiso 1.00000
H3lfb .9001(17) .4841(2) .4735(18) .04500 Uiso 1.00000
H3lfc .8927(17) .4755(3) .5577(18) .04500 Uiso 1.00000
H2lfa .8185(17) .6072(2) .5568(18) .04500 Uiso 1.00000
H2lfb .7884(17) .5609(3) .6064(18) .04500 Uiso 1.00000
H2lfc .7385(17) .58228(18) .5360(18) .04500 Uiso 1.00000
H2ba .49789 .53592 .41263 .10000 Uiso 1.00000
H2bb .48537 .58244 .47034 .10000 Uiso 1.00000
H2aa .37944 .74018 .49546 .06000 Uiso 1.00000
H2ab .38958 .69266 .43842 .06000 Uiso 1.00000
H2fa .54070 .98276 .39665 .07500 Uiso 1.00000
H2fb .62644 .99571 .40520 .07500 Uiso 1.00000
H2ea .84914 .98956 .33129 .07500 Uiso 1.00000
H2eb .76205 .99317 .31504 .07500 Uiso 1.00000
H2ca 1.01234 .75141 .23863 .06600 Uiso 1.00000
H2cb 1.01010 .69780 .28745 .06000 Uiso 1.00000
H2da .90498 .58539 .25222 .07500 Uiso 1.00000
H2db .89773 .53636 .30779 .07500 Uiso 1.00000
H1ca 1.01190 .79386 .36623 .09000 Uiso 1.00000
H1cb 1.08490 .78351 .32891 .09000 Uiso 1.00000
H1cc 1.05880 .73961 .38433 .09000 Uiso 1.00000
H1fa .56875 1.00202 .52035 .12000 Uiso 1.00000
H1fb .64104 .96527 .52606 .12000 Uiso 1.00000
H1fc .56224 .93691 .51769 .12000 Uiso 1.00000
H1aa .38599 .79186 .36776 .09000 Uiso 1.00000
H1ab .31414 .78599 .40826 .09000 Uiso 1.00000
H1ac .33168 .74149 .34964 .09000 Uiso 1.00000
H1ea .84369 .99396 .21137 .07500 Uiso 1.00000
H1eb .76271 .96934 .19964 .07500 Uiso 1.00000
H1ec .83135 .92952 .21692 .07500 Uiso 1.00000
H1da .77776 .55926 .19943 .03000 Uiso 1.00000
H1db .79364 .50289 .24172 .11000 Uiso 1.00000
H1dc .84289 .52062 .18003 .11000 Uiso 1.00000
H7f .59965 .91071 .09129 .06300 Uiso 1.00000
H6f .58610 .99365 .15227 .09000 Uiso 1.00000
H5f .58771 .99534 .28662 .06000 Uiso 1.00000
H5e .80949 .99737 .44789 .09000 Uiso 1.00000
H6e .80869 .99566 .57050 .11000 Uiso 1.00000
H7e .78060 .91318 .62923 .09000 Uiso 1.00000
H5a .44185 .68640 .56894 .05300 Uiso 1.00000
H6a .51473 .64507 .66787 .07500 Uiso 1.00000
H7a .64797 .64241 .67337 .06000 Uiso 1.00000
H5b .41173 .59123 .35569 .05700 Uiso 1.00000
H6b .34424 .63309 .26121 .07500 Uiso 1.00000
H7b .39411 .68751 .17595 .05500 Uiso 1.00000
H7c .75271 .65386 .04624 .05000 Uiso 1.00000
H6c .88171 .63904 .06389 .06200 Uiso 1.00000
H5c .95132 .67940 .16717 .06300 Uiso 1.00000
H7d 1.00897 .69897 .55263 .06000 Uiso 1.00000
H6d 1.05802 .62724 .47899 .06600 Uiso 1.00000
H5d .97862 .59516 .37103 .06000 Uiso 1.00000
H1ba .59826 .55507 .54030 .12000 Uiso 1.00000
H1bb .60312 .50611 .48410 .12000 Uiso 1.00000
H1bc .53883 .50716 .53531 .12000 Uiso 1.00000

loop_
_atom_site_aniso_label
_atom_site_aniso_U_11
_atom_site_aniso_U_22
_atom_site_aniso_U_33
_atom_site_aniso_U_12
_atom_site_aniso_U_13
_atom_site_aniso_U_23
Ti1 .0187(10) .0225(13) .0320(14) -.0018(10) -.0054(10) .0011(11)
Ti2 .0339(13) .0153(11) .0205(12) .0002(10) -.0123(11) -.0025(10)
O2a .027(3) .018(3) .021(4) .002(2) -.010(2) .005(3)
O3c .033(4) .023(3) .030(4) .001(3) -.006(3) -.013(3)
O1a .020(4) .038(6) .049(7) -.000(4) -.002(4) .008(5)
O1b .040(6) .024(5) .046(7) .003(5) -.012(5) .011(5)
O2e .028(5) .010(4) .045(6) -.000(4) -.014(4) -.005(4)
C8d .031(7) .035(8) .033(8) .011(6) -.007(6) -.005(7)
C8e .025(6) .017(6) .043(9) -.004(5) -.013(6) -.012(6)
O2b .007(3) .029(5) .030(5) .004(4) -.007(3) .004(4)
O2d .050(6) .011(4) .028(5) .009(4) -.009(4) .002(4)
O1f .064(6) .018(5) .011(4) .005(5) -.019(4) -.002(4)
O3d .034(4) .037(4) .044(5) .002(3) -.020(3) -.004(3)
O1c .039(5) .020(4) .030(5) -.005(4) -.014(4) -.001(4)
C3b .017(6) .034(8) .052(9) .004(5) .010(6) -.009(7)
C9e .036(6) .006(4) .049(7) -.006(3) -.021(4) -.004(4)
C6b .014(5) .052(10) .071(12) -.014(6) .007(6) -.017(9)
O1e .023(4) .027(5) .062(7) -.005(4) -.001(5) -.001(5)
C9d .021(6) .017(6) .027(8) .002(5) .003(5) -.003(6)
O3f .032(5) .021(5) .049(6) -.001(4) -.007(5) -.007(5)
C4f .051(9) .024(8) .036(9) .004(7) -.015(7) .003(7)
C7e .070(12) .017(8) .100(14) -.012(8) -.002(10) -.012(8)
O1d .048(6) .020(5) .046(7) .005(5) -.002(5) -.002(5)
C9c .006(5) .027(7) .048(8) .003(4) .004(5) -.002(6)
C4c .027(7) .026(7) .046(9) .005(6) -.004(7) -.019(7)
O2f .039(5) .023(5) .011(4) .006(4) -.003(4) -.007(4)
C3f .028(7) .022(8) .047(9) -.004(6) -.007(6) -.004(7)
C8a .025(6) .012(6) .040(8) -.003(5) .003(6) .000(6)
C7b .032(8) .044(10) .048(10) .010(7) -.007(7) -.008(8)
C8c .037(7) .026(7) .022(7) -.007(6) -.013(6) -.007(6)
C9a .059(8) .002(4) .016(6) .002(5) -.009(6) -.002(4)
C3a .013(5) .018(6) .054(9) .003(5) .002(6) .002(7)
C3c .038(8) .025(8) .031(8) -.001(6) -.016(7) .005(7)
C5d .020(6) .020(7) .080(12) .006(5) .005(7) -.012(7)
C5a .020(6) .038(9) .050(10) -.010(6) .003(6) .006(8)
C4b .028(6) .016(6) .041(8) .010(5) -.017(6) -.001(5)
C3e .047(9) .026(8) .022(7) -.007(7) -.013(6) .002(6)
C4d .036(7) .017(6) .039(8) .008(5) .008(6) .001(6)
C7c .029(7) .034(8) .035(8) -.006(6) -.002(6) -.021(7)
C2b .022(6) .060(11) .092(14) .009(7) .022(8) .024(10)
C1b .097(15) .049(11) .084(15) .007(11) -.007(12) .041(11)
C1e .078(11) .059(11) .034(9) -.018(9) -.005(8) .017(8)
C2a .042(8) .022(6) .046(9) -.001(6) -.028(7) .013(6)
C5f .050(9) .035(9) .053(10) .018(7) -.001(8) -.008(8)
C5c .032(8) .042(9) .053(11) -.014(7) -.013(7) -.012(8)
C1a .028(7) .039(6) .052(10) .005(5) -.008(7) .006(6)
C4e .030(7) .011(6) .052(10) -.000(5) -.005(7) .009(6)
C9b .026(7) .024(8) .043(10) -.000(6) -.009(6) -.013(7)
C6c .046(9) .030(7) .041(9) .001(7) -.012(7) -.014(7)
C7a .036(8) .035(9) .051(10) .000(7) -.007(7) .006(8)
C6a .034(9) .065(12) .064(12) -.004(8) .009(8) .037(10)
C4a .029(7) .025(7) .028(8) .002(6) -.005(6) -.005(6)
C5e .104(14) .015(7) .037(9) .003(8) -.016(9) -.009(7)
C5b .045(8) .037(8) .032(8) -.016(7) -.000(7) -.012(7)
C2e .081(12) .023(7) .030(8) -.013(8) -.003(7) -.003(6)
C2f .088(12) .027(8) .038(9) .010(8) -.023(8) -.011(7)
C2c .019(6) .068(11) .055(11) .010(7) .013(6) .003(9)
C7d .014(6) .029(7) .053(10) .010(5) -.008(6) .008(7)
C1f .116(15) .021(7) .050(11) .020(9) -.016(10) -.012(7)
O3e .050(6) .023(5) .011(4) -.002(5) -.012(4) -.009(4)
C1c .014(6) .17(2) .072(13) .008(9) -.014(7) -.047(13)
Li4 .025(6) .031(7) .056(11) -.006(12) -.003(6) .035(13)
C2d .084(12) .020(7) .044(9) .011(7) -.006(8) -.008(7)
Li3 .036(7) .031(6) .034(10) .003(13) -.015(6) .011(13)
C8b .018(6) .017(6) .032(7) .006(5) -.005(5) -.013(6)
C7f .093(13) .028(8) .005(5) .006(8) -.018(7) .002(5)
C3d .052(8) .006(5) .042(8) -.001(5) -.016(7) -.004(5)
C8f .048(8) .030(8) .025(8) -.007(7) -.010(7) -.007(6)
C6d .043(8) .041(9) .040(9) -.001(6) -.018(6) -.005(7)
C1d .066(11) .063(12) .051(10) .006(9) .010(9) -.015(10)

loop_
_atom_type_symbol
_atom_type_oxidation_number
_atom_type_number_in_cell
_atom_type_scat_dispersion_real
_atom_type_scat_dispersion_imag
_atom_type_scat_source
C 0 288 .017 .009 'Int Tables Vol IV Tables 2.2B and 2.3.1'
H 0 360 0 0 'Int Tables Vol IV Tables 2.2B and 2.3.1'
O 0 96 .047 .032 'Int Tables Vol IV Tables 2.2B and 2.3.1'
N 0 24 .029 .018 'Int Tables Vol IV Tables 2.2B and 2.3.1'
Li 0 16 .001 0 'Int Tables Vol IV Tables 2.2B and 2.3.1'
Ti 0 8 .189 1.807 'Int Tables Vol IV Tables 2.2B and 2.3.1'

loop_
_geom_angle_atom_site_label_1
_geom_angle_atom_site_label_2
_geom_angle_atom_site_label_3
_geom_angle
O3a Ti1 O3e 94.2(18)
O3a Ti1 O3d 93.3(16)
O3a Ti1 O2a 80.0(16)
O3a Ti1 O2d 101.8(9)
O3a Ti1 O2e 164(2)
O3e Ti1 O3d 91.9(16)
O3e Ti1 O2a 103.3(16)
O3e Ti1 O2d 161(2)
O3e Ti1 O2e 79.4(11)
O3d Ti1 O2a 163.7(7)
O3d Ti1 O2d 76.8(15)
O3d Ti1 O2e 101.0(17)
O2a Ti1 O2d 90.0(15)
O2a Ti1 O2e 87.7(15)
O2d Ti1 O2e 87.6(16)
O3b Ti2 O3f 93.4(16)
O3b Ti2 O3c 96.8(16)
O3b Ti2 O2b 81.2(16)
O3b Ti2 O2f 102.2(18)
O3b Ti2 O2c 165.2(9)
O3f Ti2 O3c 93.3(18)
O3f Ti2 O2b 164(2)
O3f Ti2 O2f 80.2(11)
O3f Ti2 O2c 100.9(16)
O3c Ti2 O2b 102.2(10)
O3c Ti2 O2f 160(2)
O3c Ti2 O2c 78.8(16)
O2b Ti2 O2f 86.2(16)
O2b Ti2 O2c 85.9(15)
O2f Ti2 O2c 84.1(15)
C9a O2a Ti1 118(2)
C9a O2a Li1 123(2)
Ti1 O2a Li1 116.1(17)
C8c O3c Ti2 122(2)
C3a O1a Li1 129(3)
C3b O1b Li3 134(2)
C9e O2e Li2 126(2)
C9e O2e Ti1 110(2)
Li2 O2e Ti1 120.0(12)
O3d C8d C7d 124(3)
O3d C8d C9d 111(3)
C7d C8d C9d 125(3)
O3e C8e C9e 116(2)
O3e C8e C7e 122(3)
C9e C8e C7e 121(2)
C9b O2b Ti2 114(2)
C9b O2b Li3 122(2)
Ti2 O2b Li3 123(2)
C9d O2d Li3 125(2)
C9d O2d Ti1 116(2)
Li3 O2d Ti1 117(2)
C3f O1f Li1 132(3)
C8d O3d Ti1 120(2)
C3c O1c Li2 132(3)
O1b C3b C2b 121(3)
O1b C3b C4b 121(3)
C2b C3b C4b 117(3)
O2e C9e C8e 117(2)
O2e C9e C4e 123(3)
C8e C9e C4e 120(2)
H6b C6b C5b 116(3)
H6b C6b C7b 118(3)
C5b C6b C7b 126(3)
C3e O1e Li2 127(3)
O2d C9d C8d 116(3)
O2d C9d C4d 125(3)
C8d C9d C4d 119(3)
C8f O3f Ti2 119(3)
C9f C4f C5f 116(3)
C9f C4f C3f 125(2)
C5f C4f C3f 119(2)
H7e C7e C6e 117(2)
H7e C7e C8e 120(3)
C6e C7e C8e 119(3)
C3d O1d Li3 129(2)
O2c C9c C8c 118(3)
O2c C9c C4c 122(3)
C8c C9c C4c 120(3)
C3c C4c C5c 121(3)
C3c C4c C9c 125(3)
C5c C4c C9c 115(3)
C9f O2f Li1 119(2)
C9f O2f Ti2 115(2)
Li1 O2f Ti2 124.2(12)
O1f C3f C4f 120(2)
O1f C3f C2f 124(3)
C4f C3f C2f 116(2)
C7a C8a O3a 120(3)
C7a C8a C9a 121(3)
O3a C8a C9a 118(3)
H7b C7b C8b 127(3)
H7b C7b C6b 115(3)
C8b C7b C6b 117(3)
O3c C8c C7c 129(3)
O3c C8c C9c 110(3)
C7c C8c C9c 120(3)
O2a C9a C4a 131(3)
O2a C9a C8a 109(3)
C4a C9a C8a 119(3)
O1a C3a C2a 120(3)
O1a C3a C4a 124(3)
C2a C3a C4a 116(2)
O1c C3c C4c 121(3)
O1c C3c C2c 119(3)
C4c C3c C2c 120(3)
H5d C5d C4d 114(3)
H5d C5d C6d 116(3)
C4d C5d C6d 130(3)
H5a C5a C6a 119(3)
H5a C5a C4a 122(3)
C6a C5a C4a 118(3)
C9b C4b C5b 123(3)
C9b C4b C3b 121(3)
C5b C4b C3b 115(2)
O1e C3e C4e 125(2)
O1e C3e C2e 115(3)
C4e C3e C2e 120(2)
C3d C4d C5d 124(3)
C3d C4d C9d 125(3)
C5d C4d C9d 111(3)
H7c C7c C6c 120(3)
H7c C7c C8c 117(3)
C6c C7c C8c 123(3)
H2bb C2b H2ba 105(3)
H2bb C2b C1b 111(3)
H2bb C2b C3b 106.2(18)
H2ba C2b C1b 109.9(18)
H2ba C2b C3b 107(3)
C1b C2b C3b 116(3)
H1bb C1b H1ba 115(4)
H1bb C1b H1bc 106.2(19)
H1bb C1b C2b 113(4)
H1ba C1b H1bc 103(4)
H1ba C1b C2b 112(2)
H1bc C1b C2b 108(3)
H1eb C1e H1ea 116(3)
H1eb C1e H1ec 111(3)
H1eb C1e C2e 115(4)
H1ea C1e H1ec 101(3)
H1ea C1e C2e 108(3)
H1ec C1e C2e 104(2)
H2aa C2a H2ab 106(3)
H2aa C2a C1a 112(3)
H2aa C2a C3a 110(3)
H2ab C2a C1a 107(3)
H2ab C2a C3a 107(2)
C1a C2a C3a 113(3)
H5f C5f C6f 119(2)
H5f C5f C4f 116(3)
C6f C5f C4f 123(2)
H5c C5c C6c 120(3)
H5c C5c C4c 115(3)
C6c C5c C4c 125(3)
H1ac C1a H1aa 112(4)
H1ac C1a H1ab 109(3)
H1ac C1a C2a 113.2(15)
H1aa C1a H1ab 106.1(13)
H1aa C1a C2a 109(3)
H1ab C1a C2a 108(3)
C5e C4e C3e 120(2)
C5e C4e C9e 119(3)
C3e C4e C9e 122(2)
C4b C9b O2b 130(3)
C4b C9b C8b 119(3)
O2b C9b C8b 110(2)
H6c C6c C7c 122(3)
H6c C6c C5c 120(3)
C7c C6c C5c 118(3)
H7a C7a C8a 124(3)
H7a C7a C6a 118(3)
C8a C7a C6a 116(3)
H6a C6a C5a 120(3)
H6a C6a C7a 117(3)
C5a C6a C7a 122(3)
C5a C4a C9a 122(3)
C5a C4a C3a 119(3)
C9a C4a C3a 119(3)
H5e C5e C4e 124(4)
H5e C5e C6e 116(2)
C4e C5e C6e 118(2)
H5b C5b C6b 120(3)
H5b C5b C4b 125(3)
C6b C5b C4b 114(3)
H2eb C2e H2ea 106(2)
H2eb C2e C1e 107(3)
H2eb C2e C3e 107(3)
H2ea C2e C1e 112(3)
H2ea C2e C3e 108(3)
C1e C2e C3e 116(2)
H2fa C2f H2fb 114(2)
H2fa C2f C3f 108(3)
H2fa C2f C1f 102(3)
H2fb C2f C3f 111(3)
H2fb C2f C1f 112(3)
C3f C2f C1f 108(2)
H2ca C2c H2cb 115(3)
H2ca C2c C3c 107(3)
H2ca C2c C1c 104(2)
H2cb C2c C3c 108(2)
H2cb C2c C1c 110(3)
C3c C2c C1c 114(3)
H7d C7d C6d 123(3)
H7d C7d C8d 118(3)
C6d C7d C8d 119(3)
H1fc C1f H1fa 117(4)
H1fc C1f H1fb 105(3)
H1fc C1f C2f 120(3)
H1fa C1f H1fb 97(2)
H1fa C1f C2f 110(2)
H1fb C1f C2f 104(3)
C8e O3e Ti1 116(3)
H1ca C1c H1cb 120(3)
H1ca C1c H1cc 107(4)
H1ca C1c C2c 111(3)
H1cb C1c H1cc 106(3)
H1cb C1c C2c 108(3)
H1cc C1c C2c 102(2)
H2db C2d H2da 116(4)
H2db C2d C3d 108(3)
H2db C2d C1d 106.3(17)
H2da C2d C3d 108.4(15)
H2da C2d C1d 105(3)
C3d C2d C1d 113(3)
O2d Li3 O1d 93(2)
O2d Li3 O1b 120(3)
O2d Li3 O2b 133.9(9)
O1d Li3 O1b 105.6(11)
O1d Li3 O2b 112(2)
O1b Li3 O2b 90(2)
O3b C8b C7b 124(3)
O3b C8b C9b 117(3)
C7b C8b C9b 120(2)
H7f C7f C8f 120(2)
H7f C7f C6f 118(2)
C8f C7f C6f 121(3)
O1d C3d C4d 122(3)
O1d C3d C2d 119(3)
C4d C3d C2d 118(3)
C7f C8f O3f 127(3)
C7f C8f C9f 121(2)
O3f C8f C9f 113(2)
H6d C6d C7d 119(3)
H6d C6d C5d 125(3)
C7d C6d C5d 116(3)
H1dc C1d H1db 109(2)
H1dc C1d H1da 108(3)
H1dc C1d C2d 110(3)
H1db C1d H1da 107(3)
H1db C1d C2d 111(3)
H1da C1d C2d 112(2)
C9c O2c Li2 124(3)
C9c O2c Ti2 109(2)
Li2 O2c Ti2 122.9(18)
C8b O3b Ti2 118(2)
C4f C9f O2f 128(3)
C4f C9f C8f 120(2)
O2f C9f C8f 112(2)
H6e C6e C7e 122(3)
H6e C6e C5e 110(2)
C7e C6e C5e 121(2)
C8a O3a Ti1 114(2)
H6f C6f C5f 127(2)
H6f C6f C7f 110(3)
C5f C6f C7f 116(2)
O1c Li2 O2c 94(2)
O1c Li2 O2e 118(2)
O1c Li2 O1e 102(2)
O2c Li2 O2e 135(2)
O2c Li2 O1e 113(2)
O2e Li2 O1e 92.8(16)
O1f Li1 O2f 95.4(16)
O1f Li1 O2a 119(2)
O1f Li1 O1a 98.0(18)
O2f Li1 O2a 137(2)
O2f Li1 O1a 109(2)
O2a Li1 O1a 91.7(18)
O1lc Li4 O1ld 122.8(10)
O1lc Li4 O1le 103(2)
O1lc Li4 O1lf 103(2)
O1ld Li4 O1le 114(3)
O1ld Li4 O1lf 106(2)
O1le Li4 O1lf 106.5(10)
C1lc O1lc Li4 165(3)
C1lc N1lc C2lc 121(3)
C1lc N1lc C3lc 127(2)
C2lc N1lc C3lc 111(2)
H1lc C1lc O1lc 115(3)
H1lc C1lc N1lc 115(3)
O1lc C1lc N1lc 130(2)
H2lcb C2lc H2lcc 109(4)
H2lcb C2lc H2lca 109.6(17)
H2lcb C2lc N1lc 109(3)
H2lcc C2lc H2lca 109(4)
H2lcc C2lc N1lc 109.4(13)
H2lca C2lc N1lc 109(3)
H3lcb C3lc H3lcc 110(2)
H3lcb C3lc H3lca 109(4)
H3lcb C3lc N1lc 109(3)
H3lcc C3lc H3lca 109(3)
H3lcc C3lc N1lc 109(3)
H3lca C3lc N1lc 109(2)
C1ld O1ld Li4 166(3)
C1ld N1ld C3ld 118(2)
C1ld N1ld C2ld 121(3)
C3ld N1ld C2ld 119(3)
H1ld C1ld O1ld 117(3)
H1ld C1ld N1ld 117(3)
O1ld C1ld N1ld 126(3)
H2ldc C2ld H2ldb 109(4)
H2ldc C2ld H2lda 109(4)
H2ldc C2ld N1ld 109.5(15)
H2ldb C2ld H2lda 109.4(17)
H2ldb C2ld N1ld 109(3)
H2lda C2ld N1ld 109(3)
H3ldb C3ld H3lda 109(4)
H3ldb C3ld H3ldc 109(2)
H3ldb C3ld N1ld 110(3)
H3lda C3ld H3ldc 109(3)
H3lda C3ld N1ld 109(2)
H3ldc C3ld N1ld 109(3)
C1le O1le Li4 127(3)
C1le N1le C3le 136(2)
C1le N1le C2le 118(2)
C3le N1le C2le 106(2)
H1le C1le O1le 113(3)
H1le C1le N1le 113(3)
O1le C1le N1le 135(3)
H2lec C2le H2leb 109.4(19)
H2lec C2le H2lea 109(4)
H2lec C2le N1le 109(3)
H2leb C2le H2lea 109(4)
H2leb C2le N1le 109(3)
H2lea C2le N1le 109.5(17)
H3lea C3le H3lec 109(2)
H3lea C3le H3leb 110(4)
H3lea C3le N1le 109(3)
H3lec C3le H3leb 109(4)
H3lec C3le N1le 109(3)
H3leb C3le N1le 109.4(15)
C1lf O1lf Li4 125(2)
C1lf N1lf C3lf 121(2)
C1lf N1lf C2lf 108(2)
C3lf N1lf C2lf 131(3)
H1lf C1lf O1lf 122(3)
H1lf C1lf N1lf 122(2)
O1lf C1lf N1lf 117(2)
H2lfa C2lf H2lfc 110(2)
H2lfa C2lf H2lfb 110(3)
H2lfa C2lf N1lf 109(3)
H2lfc C2lf H2lfb 109(4)
H2lfc C2lf N1lf 109(3)
H2lfb C2lf N1lf 109.4(17)
H3lfa C3lf H3lfb 109(4)
H3lfa C3lf H3lfc 109(4)
H3lfa C3lf N1lf 109.5(17)
H3lfb C3lf H3lfc 109.5(18)
H3lfb C3lf N1lf 109(3)
H3lfc C3lf N1lf 109(3)
C3la N1la C1la 124(2)
C3la N1la C2la 118(2)
C1la N1la C2la 118(3)
H1la C1la O1la 117(3)
H1la C1la N1la 117(3)
O1la C1la N1la 126(3)
H2lab C2la H2lac 110(2)
H2lab C2la H2laa 109(4)
H2lab C2la N1la 109(3)
H2lac C2la H2laa 109(4)
H2lac C2la N1la 109(3)
H2laa C2la N1la 109.5(18)
H3laa C3la H3lac 110(4)
H3laa C3la H3lab 109(4)
H3laa C3la N1la 109(3)
H3lac C3la H3lab 109(3)
H3lac C3la N1la 109(4)
H3lab C3la N1la 109(4)
C1lb N1lb C3lb 120(3)
C1lb N1lb C2lb 124(2)
C3lb N1lb C2lb 115(2)
H1lb C1lb N1lb 119(3)
H1lb C1lb O1lb 119(3)
N1lb C1lb O1lb 122(3)
H2lba C2lb H2lbc 110(4)
H2lba C2lb H2lbb 110(4)
H2lba C2lb N1lb 109(3)
H2lbc C2lb H2lbb 109(3)
H2lbc C2lb N1lb 109(3)
H2lbb C2lb N1lb 109(3)
H3lbb C3lb H3lba 109(4)
H3lbb C3lb H3lbc 109(2)
H3lbb C3lb N1lb 109(3)
H3lba C3lb H3lbc 109(4)
H3lba C3lb N1lb 109.4(17)
H3lbc C3lb N1lb 109(3)

loop_
_geom_bond_atom_site_label_1
_geom_bond_atom_site_label_2
_geom_bond_distance
Ti1 O3a 1.90(4)
Ti1 O3e 1.92(3)
Ti1 O3d 1.94(4)
Ti1 O2a 1.96(4)
Ti1 O2d 2.04(4)
Ti1 O2e 2.05(3)
Ti2 O3b 1.84(4)
Ti2 O3f 1.88(3)
Ti2 O3c 1.91(4)
Ti2 O2b 2.01(4)
Ti2 O2f 2.02(3)
Ti2 O2c 2.10(4)
O2a C9a 1.34(4)
O2a Li1 1.97(4)
O3c C8c 1.33(4)
O1a C3a 1.26(4)
O1a Li1 1.98(5)
O1b C3b 1.18(4)
O1b Li3 1.95(5)
O2e C9e 1.33(3)
O2e Li2 1.92(5)
C8d O3d 1.38(4)
C8d C7d 1.39(4)
C8d C9d 1.40(4)
C8e O3e 1.30(3)
C8e C9e 1.35(5)
C8e C7e 1.42(3)
O2b C9b 1.35(4)
O2b Li3 2.03(5)
O2d C9d 1.31(4)
O2d Li3 1.90(5)
O1f C3f 1.19(3)
O1f Li1 1.88(3)
O1c C3c 1.23(4)
O1c Li2 1.86(5)
C3b C2b 1.52(4)
C3b C4b 1.58(4)
C9e C4e 1.48(3)
C6b H6b .95(3)
C6b C5b 1.31(4)
C6b C7b 1.43(4)
O1e C3e 1.27(3)
O1e Li2 1.95(3)
C9d C4d 1.48(4)
O3f C8f 1.39(3)
C4f C9f 1.35(3)
C4f C5f 1.44(3)
C4f C3f 1.48(5)
C7e H7e .85(4)
C7e C6e 1.37(3)
O1d C3d 1.30(4)
O1d Li3 1.94(5)
C9c O2c 1.36(4)
C9c C8c 1.45(4)
C9c C4c 1.45(5)
C4c C3c 1.44(4)
C4c C5c 1.45(5)
O2f C9f 1.37(2)
O2f Li1 1.92(5)
C3f C2f 1.49(3)
C8a C7a 1.35(5)
C8a O3a 1.36(4)
C8a C9a 1.40(4)
C7b H7b .89(3)
C7b C8b 1.36(4)
C8c C7c 1.40(5)
C9a C4a 1.36(5)
C3a C2a 1.53(5)
C3a C4a 1.53(4)
C3c C2c 1.48(5)
C5d H5d .95(3)
C5d C4d 1.40(4)
C5d C6d 1.42(4)
C5a H5a .97(3)
C5a C6a 1.35(4)
C5a C4a 1.36(5)
C4b C9b 1.31(4)
C4b C5b 1.47(4)
C3e C4e 1.47(5)
C3e C2e 1.55(3)
C4d C3d 1.37(4)
C7c H7c .93(3)
C7c C6c 1.35(5)
C2b H2bb .97(3)
C2b H2ba .97(3)
C2b C1b 1.46(4)
C1b H1bb .90(3)
C1b H1ba .94(3)
C1b H1bc 1.04(4)
C1e H1eb .85(3)
C1e H1ea .98(3)
C1e H1ec 1.03(2)
C1e C2e 1.47(5)
C2a H2aa .95(4)
C2a H2ab .989(15)
C2a C1a 1.48(4)
C5f H5f .96(2)
C5f C6f 1.35(5)
C5c H5c .94(3)
C5c C6c 1.41(4)
C1a H1ac .92(3)
C1a H1aa .96(3)
C1a H1ab .98(3)
C4e C5e 1.40(3)
C9b C8b 1.45(4)
C6c H6c .92(3)
C7a H7a .97(3)
C7a C6a 1.44(5)
C6a H6a .99(3)
C5e H5e .92(2)
C5e C6e 1.44(5)
C5b H5b .97(3)
C2e H2eb .95(3)
C2e H2ea .99(3)
C2f H2fa .92(3)
C2f H2fb .93(3)
C2f C1f 1.57(5)
C2c H2ca .92(3)
C2c H2cb .92(2)
C2c C1c 1.56(4)
C7d H7d 1.01(3)
C7d C6d 1.37(4)
C1f H1fc .84(3)
C1f H1fa .97(2)
C1f H1fb 1.10(3)
C1c H1ca .89(3)
C1c H1cb .90(3)
C1c H1cc 1.03(3)
C2d H2db .90(3)
C2d H2da .93(3)
C2d C3d 1.51(4)
C2d C1d 1.56(4)
C8b O3b 1.31(4)
C7f H7f 1.01(3)
C7f C8f 1.30(3)
C7f C6f 1.44(3)
C8f C9f 1.47(5)
C6d H6d .96(3)
C1d H1dc .95(4)
C1d H1db .96(3)
C1d H1da .97(3)
O2c Li2 1.89(4)
C6e H6e .96(2)
C6f H6f .98(2)
Li4 O1lc 1.91(5)
Li4 O1ld 1.92(5)
Li4 O1le 1.93(4)
Li4 O1lf 2.03(4)
O1lc C1lc 1.23(4)
N1lc C1lc 1.39(4)
N1lc C2lc 1.41(3)
N1lc C3lc 1.48(4)
C1lc H1lc .95(3)
C2lc H2lcb .95(4)
C2lc H2lcc .95(4)
C2lc H2lca .95(4)
C3lc H3lcb .95(4)
C3lc H3lcc .95(2)
C3lc H3lca .95(3)
O1ld C1ld 1.22(4)
N1ld C1ld 1.29(4)
N1ld C3ld 1.40(4)
N1ld C2ld 1.50(4)
C1ld H1ld .95(3)
C2ld H2ldc .95(3)
C2ld H2ldb .95(4)
C2ld H2lda .95(4)
C3ld H3ldb .95(4)
C3ld H3lda .95(4)
C3ld H3ldc .95(2)
O1le C1le 1.18(3)
N1le C1le 1.29(4)
N1le C3le 1.41(3)
N1le C2le 1.52(4)
C1le H1le .95(4)
C2le H2lec .95(4)
C2le H2leb .95(4)
C2le H2lea .95(3)
C3le H3lea .95(4)
C3le H3lec .95(3)
C3le H3leb .95(4)
O1lf C1lf 1.27(2)
N1lf C1lf 1.38(4)
N1lf C3lf 1.39(4)
N1lf C2lf 1.53(3)
C1lf H1lf .95(3)
C2lf H2lfa .95(2)
C2lf H2lfc .95(4)
C2lf H2lfb .95(4)
C3lf H3lfa .95(3)
C3lf H3lfb .95(4)
C3lf H3lfc .95(3)
O1la C1la 1.16(4)
N1la C3la 1.16(4)
N1la C1la 1.38(3)
N1la C2la 1.51(3)
C1la H1la .95(4)
C2la H2lab .95(4)
C2la H2lac .95(4)
C2la H2laa .95(4)
C3la H3laa .95(3)
C3la H3lac .95(5)
C3la H3lab .95(4)
O1lb C1lb 1.34(4)
N1lb C1lb 1.29(4)
N1lb C3lb 1.42(3)
N1lb C2lb 1.63(4)
C1lb H1lb .95(4)
C2lb H2lba .95(2)
C2lb H2lbc .95(4)
C2lb H2lbb .95(4)
C3lb H3lbb .95(4)
C3lb H3lba .95(4)
C3lb H3lbc .95(4)

loop_
_geom_contact_atom_site_label_1
_geom_contact_atom_site_label_2
_geom_contact_distance
_geom_contact_site_symmetry_2
H2laa H2lac 1.55(4) .
H3laa H3lab 1.55(3) .
H3laa H3lac 1.55(4) .
H2ldb H2ldc 1.55(3) .
H3lab H3lac 1.55(5) .
H2lda H2ldb 1.55(4) .
H2laa H2lab 1.55(4) .
H2lba H2lbc 1.55(3) .
H3lca H3lcb 1.55(4) .
H2lda H2ldc 1.55(3) .
H3lea H3lec 1.55(4) .
H2lab H2lac 1.55(5) .
H3lda H3ldb 1.55(4) .
H3ldb H3ldc 1.55(4) .
H1ab H1ac 1.5511(2) .
H2lca H2lcc 1.55(3) .
H2lcb H2lcc 1.55(3) .
H1aa H1ab 1.55118(13) .
H1db H1dc 1.55119(12) .
H1da H1db 1.5512(3) .
H3lcb H3lcc 1.55(4) .
H1fb H1fc 1.55120(17) .
H2ba H2bb 1.5512(2) .
H1da H1dc 1.55121(19) .
H2ca H2cb 1.5512(3) .
H1ea H1ec 1.5512(4) .
H2lbb H2lbc 1.55(5) .
H2leb H2lec 1.55(5) .
H2da H2db 1.5512(3) .
H3lfb H3lfc 1.55(4) .
H1ca H1cb 1.55128(14) .
H1bb H1bc 1.55129(12) .
H1fa H1fc 1.5513(5) .
H1ea H1eb 1.55130(16) .
H2ea H2eb 1.55131(17) .
H1aa H1ac 1.5513(3) .
H1ba H1bc 1.5513(3) .
H1ca H1cc 1.5513(3) .
H2fa H2fb 1.55133(17) .
H3lca H3lcc 1.55(2) .
H1ba H1bb 1.5513(3) .
H1eb H1ec 1.5513(2) .
H2aa H2ab 1.5513(3) .
H3lfa H3lfb 1.55(3) .
H3lbb H3lbc 1.55(5) .
H3lba H3lbb 1.55(4) .
H2lfb H2lfc 1.55(4) .
H1cb H1cc 1.5514(2) .
H2lfa H2lfc 1.55(4) .
H1fa H1fb 1.55146(19) .
H2lba H2lbb 1.55(3) .
H3lda H3ldc 1.55(3) .
H2lfa H2lfb 1.55(3) .
H3lfa H3lfc 1.55(3) .
H2lea H2lec 1.55(3) .
H3lea H3leb 1.55(4) .
H2lea H2leb 1.55(3) .
H2lca H2lcb 1.55(5) .
H3lba H3lbc 1.55(4) .
H3leb H3lec 1.55(4) .
N1la H3lab 1.73(4) .
N1la H3laa 1.73(4) .
N1la H3lac 1.73(5) .
O1le H1le 1.78(3) .
O1la H1la 1.80(4) .
O1lc H1lc 1.85(4) .
O1ld H1ld 1.86(4) .
N1le H1le 1.87(4) .
C6e H7e 1.91(3) .
C5b H6b 1.92(3) .
N1ld H1ld 1.92(4) .
N1lf H3lfa 1.93(4) .
N1lf H3lfc 1.93(3) .
N1lf H3lfb 1.93(4) .
N1ld H3lda 1.93(4) .
N1ld H3ldc 1.93(2) .
N1ld H3ldb 1.93(4) .
N1lb H1lb 1.94(4) .
H2lbb H5c 1.94(3) '4 465'
N1le H3lea 1.94(2) .
N1le H3leb 1.94(4) .
N1le H3lec 1.94(2) .
O1lf H1lf 1.95(3) .
N1lc H2lcc 1.95(4) .
N1lc H2lca 1.95(3) .
N1lc H2lcb 1.95(3) .
N1lb H3lba 1.95(4) .
N1lb H3lbb 1.95(3) .
N1lb H3lbc 1.95(3) .
C3c H2ca 1.96(3) .
C1e H2eb 1.97(4) .
C3c H2cb 1.98(3) .
C6b H7b 1.98(3) .
H2lea H3lea 1.98(3) .
C1f H2fa 1.98(3) .
C3f H2fa 1.98(2) .
C2e H1eb 1.98(3) .
C6b H5b 1.98(3) .
C4d H5d 1.98(3) .
N1lc H1lc 1.99(4) .
C6c H7c 1.99(3) .
C2b H1bb 1.99(3) .
C5e H6e 1.99(3) .
O1lb H1lb 1.99(4) .
C8e H7e 1.99(3) .
C2e H1ec 1.99(3) .
C1c H2ca 1.99(4) .
C3d H2db 1.99(2) .
C7c H6c 1.99(3) .
N1la H1la 1.99(3) .
C6f H5f 2.00(3) .
C7f H6f 2.000(16) .
C8c H7c 2.00(3) .
C2e H1ea 2.00(4) .
C6a H5a 2.01(3) .
C2a H1aa 2.01(3) .
C2b H1ba 2.01(3) .
C3d H2da 2.01(4) .
N1lc H3lcb 2.01(4) .
N1lc H3lcc 2.01(3) .
N1lc H3lca 2.01(5) .
C1d H2db 2.01(3) .
C8f H7f 2.01(3) .
C2a H1ab 2.01(3) .
C1d H2da 2.01(3) .
C1b H2ba 2.01(4) .
C1a H2ab 2.02(2) .
C7d H6d 2.02(3) .
C3f H2fb 2.019(17) .
C8b H7b 2.02(3) .
C3b H2bb 2.02(3) .
N1ld H2ldb 2.02(3) .
N1ld H2ldc 2.02(4) .
N1ld H2lda 2.02(3) .
C5c H6c 2.03(3) .
C6e H5e 2.03(3) .
C4c H5c 2.03(3) .
C2a H1ac 2.03(3) .
C6d H5d 2.03(3) .
C5a H6a 2.03(3) .
C1b H2bb 2.03(3) .
N1la H2lab 2.03(3) .
N1la H2lac 2.03(3) .
N1la H2laa 2.03(4) .
C2c H1cb 2.04(3) .
C2b H1bc 2.04(3) .
C3e H2eb 2.037(19) .
C3b H2ba 2.04(2) .
C7e H6e 2.041(17) .
N1lf H1lf 2.04(4) .
C4a H5a 2.04(3) .
C6c H5c 2.04(3) .
C2c H1cc 2.05(3) .
C3a H2ab 2.05(3) .
N1le H2lec 2.05(3) .
N1le H2leb 2.05(4) .
C1a H2aa 2.05(3) .
N1le H2lea 2.05(4) .
H1lf H2lfc 2.05(4) .
N1lf H2lfb 2.05(4) .
N1lf H2lfc 2.05(4) .
N1lf H2lfa 2.05(2) .
C7b H6b 2.05(3) .
C1e H2ea 2.05(3) .
C4f H5f 2.056(16) .
C4e H5e 2.059(15) .
C2c H1ca 2.06(3) .
C3a H2aa 2.06(3) .
C1c H2cb 2.06(3) .
H3lac H2lab 2.06(4) .
C8a H7a 2.06(3) .
C8d H7d 2.07(3) .
H2aa H5a 2.0731(3) .
C5f H6f 2.08(3) .
C6a H7a 2.08(3) .
C3e H2ea 2.08(2) .
C7a H6a 2.09(4) .
H3lca H2lcb 2.09(3) .
C2d H1dc 2.09(3) .
H3lab H5a 2.09(3) '4 564'
C6d H7d 2.10(3) .
C1f H2fb 2.10(4) .
C2d H1db 2.10(3) .
C2f H1fa 2.10(4) .
H2ca H1cb 2.10624(17) .
H2cb H1cc 2.1104(2) .
C6f H7f 2.12(3) .
C2f H1fb 2.12(3) .
C2f H1fc 2.12(3) .
C5d H6d 2.12(3) .
C2d H1da 2.12(3) .
H3lba H6b 2.13(3) '4 565'
H2aa H1ab 2.1457(2) .
H2ab H1ac 2.1462(2) .
N1lb H2lba 2.15(4) .
N1lb H2lbc 2.15(4) .
N1lb H2lbb 2.15(4) .
H2ea H1ea 2.1563(2) .
H2eb H1eb 2.1580(2) .
H2laa H6d 2.17(3) '4 464'
H2ldc H1aa 2.171(11) '3 545'
H2fb H5f 2.1724(2) .
C4b H5b 2.18(3) .
H2ba H5b 2.1889(3) .
H1la H3laa 2.20(5) .
H5b H6b 2.2097(2) .
H3lbb H2lbc 2.21(4) .
H5e H6e 2.2131(2) .
H1ld H3ldb 2.23(4) .
H2da H1dc 2.2286(3) .
H2db H5d 2.2286(3) .
O2a C8a 2.23(4) .
O1ld N1ld 2.24(4) .
H2db H1db 2.23750(19) .
C1la C3la 2.25(4) .
O1lf N1lf 2.25(3) .
O1a H1aa 2.25(3) .
C9e O3e 2.26(4) .
H2fa H5f 2.2589(2) .
O1la N1la 2.26(4) .
H7f H6d 2.2648(2) '4 464'
H6b H7b 2.2656(3) .
H1lc H7c 2.27(3) '2 565'
H2ba H1bb 2.26873(19) .
H2lba H1fc 2.27(3) .
O1le N1le 2.28(4) .
O3c C9c 2.28(4) .
H2fa H1fa 2.2772(2) .
H7f H6f 2.2822(5) .
H2fb H1fb 2.2834(2) .
H2bb H1bc 2.2872(4) .
O1e H1ec 2.29(3) .
O3d C9d 2.29(4) .
C2la C3la 2.29(4) .
O2e C8e 2.29(4) .
C8d O2d 2.30(4) .
O1lb N1lb 2.30(4) .
O2b C8b 2.30(4) .
O1lf H3lfb 2.30(4) .
H2ea H5e 2.2998(2) .
C1ld C3ld 2.30(4) .
H5a H6a 2.3062(2) .
H6e H7e 2.3087(5) .
O1f C4f 2.31(4) .
C2la H3lac 2.31(4) .
H7c H6c 2.3153(3) .
O1c H1ca 2.32(3) .
C1lf H2lfc 2.32(3) .
C1la H3laa 2.32(5) .
C6a C4a 2.33(4) .
O1c C4c 2.33(4) .
H6c H5c 2.3267(2) .
H2bb H5b 2.3316(2) .
C6b C4b 2.33(4) .
O1d C4d 2.33(4) .
O1c C2c 2.33(5) .
C2le C3le 2.34(3) .
H2ca H5c 2.3364(4) .
H2cb H5c 2.3425(2) .
C3le H2lea 2.34(4) .
C1lb C3lb 2.34(3) .
H3laa H1ec 2.34(3) .
H2bb H1ba 2.3461(2) .
C9b O3b 2.35(4) .
C7b O3b 2.35(4) .
H2ba H1bc 2.3523(2) .
C2le H3lea 2.353(17) .
O2f C8f 2.35(4) .
C7a O3a 2.36(5) .
C1lf C2lf 2.36(3) .
O1lb H5f 2.360(13) '2 575'
O1b C2b 2.36(4) .
C7c C5c 2.36(4) .
O1f C2f 2.364(19) .
C5f C9f 2.37(2) .
H1fa H6f 2.3666(3) '2 575'
C3la H2lab 2.37(4) .
H6a H7a 2.3695(3) .
C5f C7f 2.37(4) .
C5d C7d 2.37(4) .
C8a C6a 2.37(5) .
C9a O3a 2.37(4) .
O1lc N1lc 2.38(4) .
C9a C5a 2.38(5) .
C8d C6d 2.38(4) .
O3f C9f 2.38(4) .
C9d C5d 2.38(4) .
C6b C8b 2.38(4) .
C8a C4a 2.38(4) .
C4b C8b 2.38(4) .
O1e C2e 2.381(18) .
C2f H5f 2.38(4) .
C8f C6f 2.38(2) .
H7d H6d 2.3859(4) .
H1ld H7a 2.39(3) '2 564'
C7e O3e 2.39(2) .
H1le H1db 2.39(3) .
O1lf H2lda 2.39(4) .
C2lc H3lca 2.39(4) .
H2lec H1bc 2.39(3) '2 564'
C2lc C3lc 2.39(4) .
H2lcc H1ca 2.396(13) '3 445'
H2da H5d 2.3960(2) .
C9a C7a 2.40(4) .
H6d H5d 2.4002(2) .
C8e C6e 2.401(18) .
O3f C7f 2.401(19) .
C1lf C3lf 2.40(4) .
C7f C9f 2.40(4) .
O1b C4b 2.41(4) .
C8c O2c 2.41(4) .
O1a C2a 2.41(4) .
H3lab H2aa 2.41(3) '4 564'
C1le C2le 2.41(4) .
C3ld H1ld 2.41(4) .
H1la H5e 2.413(18) '2 574'
O2b C4b 2.41(4) .
C8c C6c 2.42(5) .
H3lcb H3lea 2.42(3) '2 565'
C9e C7e 2.42(4) .
H6f H5f 2.4201(3) .
H2fb H1fa 2.4234(2) .
C1ld C2ld 2.42(4) .
C4e C6e 2.43(4) .
C7b C9b 2.43(4) .
O1d C2d 2.43(4) .
H2db H1dc 2.4292(2) .
O1ld H2lda 2.43(4) .
H2fa H1fc 2.4311(3) .
O1e C4e 2.43(4) .
H1lf H1bb 2.43(3) .
H2ab H5a 2.4372(2) .
H2ldb H3lda 2.44(3) .
C9c C5c 2.44(5) .
C7e C5e 2.44(5) .
C1lc C2lc 2.44(4) .
C7b C5b 2.44(4) .
C1ld H3ldb 2.44(4) .
C5d C3d 2.44(4) .
O3d C7d 2.44(4) .
H2da H1da 2.4417(2) .
C5a C7a 2.44(5) .
C4f C8f 2.44(5) .
C4f C6f 2.45(4) .
C4f O2f 2.45(2) .
C8e C4e 2.45(5) .
C9b C5b 2.45(4) .
C3lc H2lcb 2.45(3) .
H2eb H5e 2.4519(3) .
C1lf H3lfb 2.45(4) .
C3a H1aa 2.45(3) .
C4c O2c 2.46(5) .
C2d H5d 2.46(3) .
C2lf H1lf 2.46(4) .
C3la H1la 2.46(4) .
H3ldc H1aa 2.46(3) '3 545'
O2a C4a 2.46(5) .
H1fa H7f 2.4657(5) '2 575'
O1a C4a 2.47(4) .
C9c C7c 2.47(4) .
H3lfc H1dc 2.47(3) '2 565'
O3c C7c 2.47(5) .
O2d C4d 2.47(4) .
C9e C5e 2.47(2) .
O2e C4e 2.473(18) .
C4d C2d 2.47(4) .
C1la C2la 2.47(3) .
C3e C5e 2.47(5) .
O2d O3d 2.47(4) .
C9d C7d 2.47(4) .
C1lc H2lca 2.48(3) .
C3f C1f 2.48(5) .
C1le H2leb 2.48(4) .
C8d C4d 2.48(4) .
H2lfb H1dc 2.48(2) '2 565'
O2a O3a 2.49(4) .
C3a C5a 2.49(4) .
C2a H5a 2.49(3) .
H3leb H1bc 2.49(2) '2 564'
C2ld C3ld 2.50(4) .
H2eb H1ea 2.4955(2) .
H2ea H1ec 2.4984(3) .
O1f H1fc 2.50(3) .
H1le H3lec 2.50(3) .
C1le C3le 2.50(3) .
O1d H1da 2.50(3) .
C9a C3a 2.50(4) .
H2cb H1cb 2.5023(5) .
C4c C8c 2.50(4) .
C2lb H3lbb 2.51(4) .
C1ld H2lda 2.51(3) .
C3f C5f 2.51(5) .
C3f C9f 2.51(4) .
C3c C5c 2.51(4) .
O2b O3b 2.51(4) .
C3lb H1lb 2.51(3) .
C4f C2f 2.51(4) .
H2ca H1ca 2.5130(3) .
C2c H5c 2.51(3) .
C3a C1a 2.51(4) .
O3f O2f 2.52(5) .
C3b C9b 2.52(4) .
C9d C3d 2.52(4) .
C3b C1b 2.53(4) .
H2lea H1ea 2.53(3) '3 445'
C4c C6c 2.53(4) .
H1lb H3lba 2.53(4) .
C3e H1ec 2.53(3) .
H3lbc H1cb 2.54(3) '4 465'
H2lac H1ab 2.54(3) '4 564'
C4c C2c 2.54(4) .
O2e O3e 2.54(5) .
O1le H2leb 2.54(4) .
O1lc H2lca 2.55(4) .
C3c H1ca 2.55(3) .
C4d C6d 2.55(5) .
O3c O2c 2.55(4) .
C1lb H3lbc 2.55(2) .
C3c C1c 2.55(4) .
H1lc H3lcb 2.56(4) .
H2lca H2ba 2.557(8) .
C2ld H3lda 2.56(4) .
H1ea H6e 2.5591(3) '2 574'
C2b H5b 2.56(3) .
C9c C3c 2.57(4) .
C3d H5d 2.57(3) .
H1lb H3lbc 2.57(2) .
C3e C1e 2.57(5) .
C9e C3e 2.57(4) .
C3d C1d 2.57(4) .
C1lc C3lc 2.57(4) .
C3b C5b 2.57(4) .
O1le H2lca 2.58(4) .
O3e H7e 2.580(15) .
C1lb C2lb 2.58(4) .
C2lb C3lb 2.58(4) .
H3lfa H1fa 2.59(3) '3 545'
H3lba H1ac 2.59(3) '4 565'
H2lfc H1ba 2.59(3) .
C2a C4a 2.60(4) .
N1lc H1ca 2.60(2) '3 445'
H2ldb H2fa 2.61(3) '3 545'
C3c H5c 2.61(3) .
C3f H5f 2.62(3) .
C4e C2e 2.62(4) .
C3lb H2lbc 2.62(4) .
H2ab H1ab 2.6189(6) .
H2lca H1bb 2.62(2) .
H1le H1da 2.62(3) .
C3f H1fc 2.62(3) .
C2e H5e 2.62(3) .
H2aa H1aa 2.6237(3) .
O3a H7a 2.62(3) .
C1lb H3lba 2.63(4) .
O1ld H7a 2.63(3) '2 564'
H1la H6e 2.64(2) '2 574'
O3d H7d 2.64(3) .
H3ldb H2lfa 2.64(4) '2 564'
O3b H7b 2.65(3) .
C2le H3leb 2.65(4) .
C4b C2b 2.65(4) .
C1ld H3ldc 2.65(4) .
O3f H7f 2.651(17) .
C2lf C3lf 2.65(3) .
C1le H3lec 2.65(3) .
H3lab H2lab 2.65(4) .
C3a H5a 2.66(3) .
O1lf C3lf 2.66(4) .
C8d C5d 2.67(4) .
C4d H2db 2.67(2) .
H1ld H3ldc 2.67(4) .
C6e H1fb 2.67(3) .
C5a H2aa 2.67(3) .
H2aa H1ac 2.6722(3) .
O1lb H5d 2.68(3) '4 465'
C5b H2ba 2.68(2) .
H2ab H1aa 2.6763(6) .
O3c H7c 2.68(3) .
H2ea H5b 2.6765(6) 3
C3le H1le 2.68(4) .
O1lc H7c 2.68(3) '2 565'
C2la H3lab 2.68(4) .
H2ca H1cc 2.6798(3) .
C3d H1da 2.68(3) .
H1eb H6e 2.6861(2) '2 574'
H2cb H1ca 2.6862(6) .
H2ldb H2db 2.686(10) .
C3e H5e 2.69(3) .
C1la H2lac 2.69(2) .
O3f H7d 2.69(3) '4 464'
C1la H3lab 2.69(4) .
H2lea H3leb 2.69(4) .
O1f C1f 2.70(3) .
H2leb H1ea 2.70(3) '3 445'
O1la H5e 2.700(14) '2 574'
C3ld H2ldb 2.70(3) .
C3lc H1lc 2.71(4) .
C1lc H3lcb 2.71(5) .
Ti2 C8b 2.71(4) .
C1la H2laa 2.71(4) .
H2lbb H2ca 2.71(3) '4 465'
C4c H2ca 2.71(3) .
O3f O3b 2.71(3) .
H3lca H2lcc 2.72(5) .
C4d H2da 2.72(3) .
C9a C6a 2.72(5) .
N1ld H1aa 2.72(2) '3 545'
C3lc H2lcc 2.72(4) .
C5f C8f 2.72(3) .
H2ea H1eb 2.7251(2) .
H2lec H3leb 2.73(3) .
H2eb H1ec 2.7270(3) .
C6b C9b 2.73(4) .
O1c C1c 2.73(5) .
C4f H2fb 2.73(3) .
H3lfc H6c 2.731(7) '2 565'
H2lda H3lfb 2.73(4) .
H2lcb H2ba 2.736(13) .
C4f H2fa 2.74(3) .
C1la H2ab 2.74(2) '4 564'
O1e C1e 2.74(3) .
C5f H2fb 2.74(3) .
C3le H2lec 2.74(2) .
C3ld H2ldc 2.74(4) .
C3b H1ba 2.75(3) .
H7e H6b 2.7490(3) '4 565'
O1c O2c 2.75(4) .
O1a C1a 2.75(4) .
Ti1 C8a 2.75(4) .
O2b O2f 2.755(13) .
H1fb H6f 2.7554(2) '2 575'
Ti1 C8e 2.757(17) .
C5d H2db 2.76(3) .
O3c O3f 2.760(18) .
C7b C4b 2.76(4) .
O2f O2c 2.76(4) .
C4c H2cb 2.76(3) .
C4a H2aa 2.76(3) .
H3lcc H1ca 2.76(3) '3 445'
C8a C5a 2.76(4) .
O2e Li1 2.77(5) .
H2bb H1bb 2.7655(4) .
O3e H7b 2.77(3) '4 565'
C4b H2ba 2.77(2) .
C5e H2ea 2.77(4) .
C7a C4a 2.77(4) .
C8c C5c 2.77(5) .
H2lcb H1bc 2.77(2) .
O3d O3e 2.77(3) .
H2ca H6a 2.7728(6) '4 564'
C3b H5b 2.77(3) .
O1b H1ba 2.77(3) .
O1lb H2cb 2.780(17) '4 465'
O1la H2laa 2.78(4) .
C9f C6f 2.78(3) .
H2da H1db 2.7820(4) .
C4a H2ab 2.78(3) .
O2a O2e 2.79(4) .
H2db H1da 2.7858(2) .
O1b C1b 2.79(4) .
O1d C1d 2.79(4) .
O1ld C2ld 2.79(4) .
C9e C6e 2.79(3) .
H3lfa H2lfa 2.79(3) .
O2d O1d 2.79(3) .
C2ld H1aa 2.791(11) '3 545'
H2ba H1ba 2.7915(2) .
C1lb H2lba 2.79(4) .
O1la H2lac 2.79(2) .
C4e H2ea 2.80(3) .
H2laa H1cc 2.80(3) '4 464'
O3d O3a 2.80(5) .
C5b H2bb 2.80(3) .
C4e H2eb 2.80(3) .
O2e O1e 2.80(4) .
O3e O3a 2.798(18) .
H2ldc H3lda 2.80(5) .
O1la C2la 2.80(3) .
H2lda H2db 2.801(11) .
O2b O2c 2.80(4) .
Li4 C1le 2.80(3) .
C5f H2fa 2.80(4) .
O1f O2f 2.81(4) .
Ti1 C9e 2.81(2) .
O3c O3b 2.81(4) .
H2fa H1fb 2.8087(2) .
C1lc H7c 2.81(3) '2 565'
C4f C7f 2.81(5) .
H2fb H1fc 2.8105(3) .
C3b H1bb 2.81(2) .
C1lb H2cb 2.81(2) '4 465'
H2lda H1db 2.81(2) .
C4b H2bb 2.81(3) .
H2lba H1fb 2.81(2) .
C3f Li1 2.82(3) .
H1la H3lab 2.82(3) .
C8e C5e 2.82(3) .
O1b O2b 2.82(3) .
C2lf H3lfa 2.82(4) .
H1ea H7e 2.8204(5) '2 574'
C5c H2ca 2.82(3) .
H3lac H2laa 2.82(4) .
C7e C4e 2.82(5) .
C2lb H5c 2.82(3) '4 465'
C5f C2f 2.82(5) .
H2ldc H3ldc 2.82(3) .
C5b C8b 2.83(4) .
Ti2 C8f 2.830(18) .
C1ld H7a 2.83(3) '2 564'
O2a O2d 2.83(4) .
C3c Li2 2.83(5) .
O2e O2d 2.833(13) .
H3lcc H7d 2.835(13) '3 445'
Ti2 C9b 2.84(4) .
O2a O1a 2.84(4) .
C3f H1fb 2.84(3) .
C1la H5e 2.841(11) '2 574'
O1f C9f 2.85(5) .
C9f Li1 2.85(4) .
C5a H2ab 2.85(3) .
O1lb H2lba 2.85(5) .
Ti2 C8c 2.85(4) .
O1lb H2da 2.85(3) '4 465'
Ti1 C9a 2.85(4) .
C3la H5a 2.85(3) '4 564'
Ti2 C9c 2.86(4) .
C9d C6d 2.86(4) .
C9d Li3 2.86(5) .
C9c C6c 2.86(4) .
H1la H2bb 2.86(3) '4 564'
H3lbc H1ac 2.86(3) '4 565'
H2lfb H1db 2.87(3) '2 565'
C2lc H3lcc 2.87(3) .
H2lac H2aa 2.87(3) '4 564'
C5a C2a 2.87(4) .
H2lec H6a 2.868(6) '2 564'
O1b C9b 2.87(4) .
O1c H2ca 2.87(3) .
C4c C7c 2.87(4) .
Ti1 C9d 2.87(4) .
O1b H1bb 2.870(19) .
O1le C2le 2.87(4) .
C5d C2d 2.88(4) .
H2lec H3lea 2.878(11) .
C5b H2ab 2.88(3) .
H3lcb H3leb 2.88(3) '2 565'
C9c Li2 2.88(4) .
C2ld H3ldc 2.88(3) .
O1f H2fa 2.880(15) .
H2da H5c 2.8821(5) .
H1le H1lf 2.88(4) .
H2ab H5b 2.8842(6) .
Ti1 C8d 2.88(4) .
C1lf H3lfc 2.89(4) .
Ti2 C9f 2.89(2) .
H2lac H1ac 2.89(3) '4 564'
C1f H6f 2.89(3) '2 575'
C5e H2eb 2.89(3) .
Li4 H1le 2.89(3) .
H3lcc H2lcc 2.89(4) .
C3la H2lac 2.89(4) .
H2lec H1ba 2.90(3) '2 564'
C1le H2lec 2.90(4) .
C3la H2laa 2.90(4) .
C3e Li2 2.90(3) .
C5c H2cb 2.90(3) .
C3b Li3 2.90(5) .
C2b C5b 2.90(4) .
C2lc H1ca 2.903(13) '3 445'
C1lc H1ca 2.90(2) '3 445'
C9d O1d 2.91(4) .
O1c H2cb 2.91(3) .
O1c C9c 2.91(4) .
H2fa H5d 2.9078(7) '3 455'
C1lb H2lbb 2.91(4) .
O1a C9a 2.91(4) .
H3lec H1da 2.91(3) .
C3lf H2lfb 2.91(4) .
C1ld H2ldc 2.91(4) .
H1la H2ab 2.91(2) '4 564'
C9e Li2 2.91(5) .
O1a O1f 2.92(3) .
C3d H1db 2.92(2) .
C4d C7d 2.92(4) .
C6d H7f 2.92(3) '4 565'
C5c H2da 2.92(2) .
O1lc C2lc 2.92(4) .
O1lb C2lb 2.92(4) .
O1f H1fb 2.93(2) .
C5c C2c 2.93(4) .
H1fc H6f 2.9257(4) '2 575'
O2a Li3 2.93(4) .
C1e H6e 2.93(4) '2 574'
C3lf H2lfa 2.93(2) .
C9a Li1 2.93(4) .
C5d H2da 2.93(3) .
Li3 C3d 2.93(5) .
H3lcb H7b 2.94(3) '2 565'
H3laa H1eb 2.94(2) .
C5e C2e 2.94(5) .
C3a Li1 2.94(5) .
O1c O1e 2.95(3) .
Li4 C1lf 2.95(4) .
O1la H5b 2.95(3) '4 564'
H3lfc H2lfb 2.95(3) .
O2d Li2 2.95(4) .
H2lbb H2cb 2.95(3) '4 465'
H2cb H5d 2.9531(6) .
O2f Li2 2.95(5) .
O1d H2da 2.95(3) .
O1b H2ba 2.96(3) .
C1lc H2lcc 2.96(4) .
C1lf H2lfb 2.96(4) .
O1e H2eb 2.963(11) .
O3b H7d 2.96(3) '4 464'
H3laa H5a 2.96(3) '4 564'
C3e H1eb 2.96(3) .
C6d H1cc 2.96(3) .
H3lbb H2lbb 2.97(4) .
O1b H2bb 2.97(3) .
C2le H1ea 2.97(3) '3 445'
C9b Li3 2.97(5) .
O1a H2ab 2.97(3) .
O1f H2fb 2.972(10) .
H3ldc H7b 2.974(14) '3 545'
H3lbb H1ld 2.98(2) '2 565'
N1la H2aa 2.98(2) '4 564'
C6a H2ca 2.98(3) '4 465'
O2e C3e 2.98(3) .
C1lc H3lcc 2.98(4) .
C9e O1e 2.98(5) .
C1la H3lac 2.99(4) .
C2lf H3lfc 2.99(3) .
C3le H3lcb 2.99(3) '2 564'
O1d H1db 2.99(2) .
O1d H2db 3.00(3) .
C3c O2c 3.00(4) .
N1la H2ab 3.00(3) '4 564'
O2b Li1 3.00(3) .
O1lb H2lbb 3.00(4) .
Li3 O2c 3.00(4) .
C1lf H2lfa 3.00(3) .
H3lfb H2fa 3.00(3) '3 545'
H2lab H1lc 3.00(2) '2 564'
N1lb H2cb 3.00(3) '4 465'
O2d C3d 3.00(4) .
C5a H2bb 3.00(2) .
H2lca H1bc 3.01(3) .
O2f O3b 3.01(3) .
O1lc O1le 3.01(3) .
Li4 H2lda 3.01(5) .
O1la H2ab 3.02(2) '4 564'
C1ld H1aa 3.02(2) '3 545'
C3ld H1aa 3.02(3) '3 545'
O2a C3a 3.02(4) .
O1lf H3lfc 3.02(4) .
O1e H1eb 3.02(2) .
H2lcb H2ea 3.02(3) '3 445'
C6c H2aa 3.02(2) '4 564'
O2b C3b 3.02(4) .
O1e H2ea 3.028(14) .
H1lc H3lcc 3.03(4) .
C3c H1cc 3.03(3) .
H3ldc H1ac 3.03(3) '3 545'
C1lf H1bb 3.04(3) .
H1lf H1ba 3.04(3) .
H2lac H2ab 3.04(3) '4 564'
C1le H3leb 3.04(4) .
H3lab H2lac 3.04(4) .
C7e H1fb 3.04(3) .
O2f C3f 3.04(3) .
O2a O3e 3.05(4) .
H1ac H6b 3.0503(6) .
O3c O2b 3.05(5) .
H3lcc H2lcb 3.054(17) .
C3lb H6b 3.06(3) '4 565'
O1le H1lf 3.06(4) .
C3lb H2lbb 3.06(4) .
O2d O3a 3.06(5) .
H3lfb H1fa 3.06(3) '3 545'
H2fb H2eb 3.0632(3) .
O1lb H6f 3.07(2) '2 575'
C1ld H3lda 3.07(4) .
H1fa H6d 3.0673(9) '3 455'
C2la H6d 3.07(3) '4 464'
C2lc H2ba 3.073(6) .
O1a H2aa 3.07(3) .
H3leb H1bb 3.07(3) '2 564'
O3f O2c 3.08(4) .
C6f H1fa 3.08(3) '2 574'
H3lac H2lac 3.08(4) .
H3lab H2ab 3.08(3) '4 564'
H2lfc H1bb 3.08(2) .
C2la H3laa 3.08(4) .
H1lf H2lfa 3.08(3) .
O2e O3d 3.08(3) .
Li4 H1lf 3.08(3) .
O1lc O1lf 3.08(3) .
C2le H1bc 3.08(3) '2 564'
H2lcb H5e 3.09(3) '3 445'
C1le H1db 3.09(3) .
H2ba H2ea 3.0884(3) '3 445'
H3lba H7b 3.09(3) '4 565'
C5d H2cb 3.09(3) .
H3lfa H2lfb 3.09(4) .
C3a H1ac 3.09(3) .
H1fb H6e 3.0948(3) .
O1b O1d 3.10(5) .
H2eb H5f 3.0963(3) .
H1eb H7e 3.0973(7) '2 574'
C1le H3lea 3.10(3) .
C6b H1ac 3.10(3) .
C3la H2aa 3.10(3) '4 564'
H7f H7d 3.1048(7) '4 464'
C1le H2lea 3.11(4) .
C1lf H3lfa 3.11(4) .
H2lca H2leb 3.11(4) .
H1la H5b 3.11(4) '4 564'
H1ld H2lfb 3.11(3) '2 564'
H2leb H3lea 3.11(2) .
C5f H2eb 3.11(3) .
C7f H1fa 3.11(3) '2 574'
C1ld H2ldb 3.11(4) .
C1lb H3lbb 3.11(3) .
O1ld H1db 3.113(13) .
C3le H2leb 3.11(3) .
C1lc H2lcb 3.12(4) .
C3lb H1ac 3.12(3) '4 565'
Li4 C1ld 3.12(5) .
H3lfb H1fc 3.12(3) '3 545'
O1e C9f 3.12(4) .
H2aa H6c 3.1218(8) '4 465'
H2lac H1cc 3.12(3) '4 464'
Li4 C1lc 3.12(5) .
H3lbc H2ca 3.12(3) '4 465'
C2lc H3lcb 3.13(4) .
O1f C9e 3.13(4) .
H2lba H5c 3.13(3) '4 465'
H2fa H2db 3.1279(3) '3 455'
H3lbc H1cc 3.13(3) '4 465'
O1le H1bb 3.13(3) .
H2ldc H1ab 3.13(2) '3 545'
C7a H1ba 3.13(2) .
C1lb H5f 3.135(12) '2 575'
H1lf H2lfb 3.14(4) .
H3laa H6e 3.137(16) '2 574'
H3lcb H2lcb 3.14(3) .
C2lb H1fc 3.14(2) .
H2leb H1ec 3.14(3) '3 445'
O1c C9d 3.14(4) .
H2bb H2ab 3.1443(7) .
O3d H7b 3.15(3) '4 565'
C3lc H3lea 3.15(4) '2 565'
H2ldb H5f 3.15(3) '3 545'
O1ld O1lf 3.15(3) .
O1lc H1cb 3.15(2) '3 445'
C3lf H1fa 3.16(3) '3 545'
H2lab H7c 3.160(17) .
C2le H3lec 3.16(3) .
H3lbc H2cb 3.16(3) '4 465'
C1ld H2lfb 3.16(4) '2 564'
C9e H7e 3.17(3) .
C7f H1eb 3.17(3) .
H1cc H6d 3.1692(7) .
H1ab H7c 3.1695(3) '4 465'
H1ec H6e 3.1709(4) '2 574'
C3la H1ec 3.17(2) .
C2ld H2db 3.171(6) .
C7c H1da 3.17(2) .
C8f H6f 3.172(17) .
C5b H7b 3.17(3) .
C3a H1ab 3.18(3) .
O1le O1lf 3.18(4) .
C3lf H1dc 3.18(3) '2 565'
C6f H1eb 3.18(3) .
H1la H5a 3.18(2) '4 564'
H2lba H6f 3.179(16) '2 575'
C8e H7b 3.18(3) '4 565'
C7d H1cc 3.18(3) .
O1a O2f 3.18(5) .
H3lca H3lea 3.18(4) '2 565'
C3lc H1ca 3.18(3) '3 445'
C2lb H3lbc 3.18(4) .
H3lca H7b 3.19(3) '2 565'
H7e H7b 3.1859(5) '4 565'
H1fb H7e 3.1871(3) .
C5e H7e 3.19(3) .
H2laa H7f 3.19(3) .
H2bb H5a 3.1893(6) .
C4f Li1 3.19(3) .
H1le H3leb 3.19(4) .
C1lc H1cb 3.19(3) '3 445'
C4b H6b 3.19(3) .
C3lc H2lca 3.20(4) .
O1c H1cc 3.20(3) .
H2lea H3lec 3.20(4) .
H1lc H3leb 3.20(3) '2 565'
O1e O2c 3.20(2) .
C6e H1ea 3.20(3) '2 575'
O1b C9a 3.20(3) .
C6a H1ba 3.20(3) .
C7f H6d 3.20(3) '4 464'
H2leb H2ea 3.20(3) '3 445'
C2lc H1bc 3.20(2) .
H2lea H1bc 3.20(3) '2 564'
H3lba H2lbc 3.21(4) .
C7c H5c 3.21(3) .
C5e H1fb 3.21(4) .
H3ldb H2lfb 3.21(3) '2 564'
H2lcb H1bb 3.21(2) .
C7d H5d 3.21(3) .
C5c H7c 3.21(3) .
H2lda H1aa 3.210(6) '3 545'
C2lb H3lba 3.22(4) .
C9f H5f 3.220(16) .
C4a H6a 3.22(3) .
H7a H1ba 3.2208(4) .
C4c Li2 3.22(5) .
C2lc H1bb 3.22(2) .
H1eb H6f 3.2239(3) .
C4e H6e 3.22(3) .
C3le H1bc 3.23(2) '2 564'
C8b H6b 3.23(3) .
C9d H5d 3.23(3) .
H3lcb H3lec 3.23(4) '2 565'
O2e O1c 3.23(5) .
H3ldb H7d 3.23(3) '2 564'
O2e O1f 3.23(4) .
C3c H1cb 3.23(3) .
C4c H2da 3.232(16) .
H3lfb H2db 3.23(3) .
O1la H2eb 3.23(2) '2 574'
H1lb H5f 3.235(17) '2 575'
O1ld O1le 3.23(3) .
C2lf H1dc 3.24(2) '2 565'
H2ldb H3ldc 3.237(19) .
C8d H6d 3.24(3) .
O1lb H5c 3.24(2) '4 465'
H1ld H2lfa 3.24(4) '2 564'
C7e H5e 3.24(3) .
C1la H6e 3.240(18) '2 574'
O1lc H1bb 3.242(13) .
N1la H5a 3.24(3) '4 564'
H2lec H1ea 3.24(3) '3 445'
H2lcc H2ea 3.24(2) '3 445'
C2le H1le 3.25(4) .
C8c H6c 3.25(3) .
H3laa H2lab 3.25(4) .
H3leb H1ba 3.249(16) '2 564'
C8a H6a 3.25(3) .
C1la H2lab 3.25(3) .
H2laa H7d 3.25(3) '4 464'
C7f H5f 3.25(3) .
O1lf H1le 3.25(4) .
H2ldc H2fa 3.25(2) '3 545'
C2ld H3ldb 3.25(4) .
C1lc H3leb 3.25(4) '2 565'
O1e O2f 3.26(4) .
H3lca H2lca 3.26(4) .
C9a H5a 3.26(3) .
C9b H7b 3.26(3) .
H3lfa H1fc 3.26(2) '3 545'
C2ld H2fa 3.26(2) '3 545'
C2lc H1lc 3.26(4) .
C3lf H1lf 3.26(4) .
O1a C9b 3.26(4) .
O1ld H2ldc 3.27(4) .
C7d H7f 3.27(3) '4 565'
Li4 H2lca 3.27(5) .
C9c H5c 3.27(3) .
H1lb H2cb 3.27(3) '4 465'
C7e H1ea 3.27(3) '2 575'
N1lc H3leb 3.27(4) '2 565'
C4d Li3 3.27(5) .
C3ld H2lda 3.27(4) .
H2fb H5e 3.2712(4) .
N1lf H1dc 3.27(3) '2 565'
C8f H7d 3.27(3) '4 464'
C2ld H1ld 3.27(4) .
C2la H2aa 3.27(3) '4 564'
C8e H6e 3.276(15) .
C5f H7f 3.28(3) .
C2la H1cc 3.28(3) '4 464'
C1lc H3lca 3.28(4) .
H2ldb H1db 3.28(2) .
O1ld H1ab 3.28(2) '3 545'
C9c H7c 3.28(3) .
C4a H2bb 3.282(17) .
C5f H1eb 3.28(4) .
C3lb H2lba 3.28(4) .
H3lac H1ec 3.28(2) .
H2cb H2da 3.2842(7) .
O1a H1ac 3.28(3) .
H1fb H7f 3.2866(8) '2 575'
H2lbb H6c 3.29(3) '4 465'
O1le H2ba 3.29(3) .
C9a H7a 3.29(3) .
C5a H7a 3.29(3) .
H3lbb H2lba 3.29(3) .
O2b O1d 3.29(4) .
H1ld H3lda 3.29(4) .
H2ldc H3lfb 3.30(3) .
C3e H1ea 3.30(3) .
H3lbb H7a 3.297(14) .
H3lba H7e 3.30(3) .
C2ld H1db 3.30(2) .
C7a H5a 3.30(3) .
C7b H5b 3.30(3) .
C1lb H2lbc 3.31(4) .
C6e H1eb 3.31(3) '2 575'
H1la H3lac 3.31(4) .
O1d C9c 3.31(3) .
O1le H2lec 3.31(4) .
H3lbc H2lbc 3.31(4) .
O1la C3la 3.31(4) .
H1lc H1ca 3.31(3) '3 445'
N1lb H2ca 3.31(2) '4 465'
C2ld H3lfb 3.31(4) .
C3f H1fa 3.31(3) .
C5d H7d 3.31(3) .
O2a O1f 3.32(2) .
C7e H7b 3.32(3) '4 565'
C1la H5b 3.32(3) '4 564'
H3lfc H1fc 3.32(3) '3 545'
C6b H7e 3.32(3) '4 464'
C4e Li2 3.32(3) .
H2lca H1ca 3.319(7) '3 445'
C2ld O1lf 3.32(4) .
C1le H1lf 3.32(4) .
C4b H2ab 3.32(3) .
C8c H1da 3.325(17) .
C2la H1la 3.33(3) .
H2lfb H1da 3.326(17) '2 565'
C1e H7e 3.33(2) '2 574'
H2leb H6a 3.328(15) '2 564'
H2leb H2ba 3.33(3) .
C9f H7f 3.33(3) .
O1d O2c 3.33(2) .
H3lac H7f 3.33(3) .
C9e H5e 3.334(14) .
C9b H5b 3.33(3) .
O2a O1b 3.34(2) .
C1lf H1le 3.34(4) .
O1b O2d 3.34(4) .
C6b H2ab 3.34(3) .
C4c H6c 3.34(3) .
Ti1 Li1 3.34(4) .
H3lfc H1fa 3.35(3) '3 545'
O2d O2c 3.35(4) .
H3lcc H1cc 3.35(3) '3 445'
C2lf H3ldb 3.35(3) '2 565'
N1ld H2lfb 3.35(4) '2 564'
O2e O2f 3.35(4) .
H2lab H6d 3.35(3) '4 464'
O1la H6b 3.35(3) '4 564'
C3d H1dc 3.35(3) .
C9d H7d 3.35(3) .
C4f H6f 3.36(3) .
C1f H7f 3.36(2) '2 575'
C4b Li3 3.36(5) .
C3b C4a 3.36(4) .
C5e H2fb 3.36(3) .
O1lc O1ld 3.36(5) .
C1ld H1ab 3.36(3) '3 545'
O1lc H1ca 3.37(2) '3 445'
H3lcb H7d 3.365(8) '3 445'
C3lc H7b 3.37(3) '2 565'
C1le H1da 3.37(3) .
C6c H2da 3.37(3) .
C1lc H1cc 3.367(16) '3 445'
Ti1 Li3 3.37(4) .
H1lf H3lfb 3.37(4) .
C1ld H1db 3.370(4) .
C2lb H2ca 3.37(3) '4 465'
C3lf H2lfc 3.37(4) .
O2a O2b 3.38(4) .
H1lc H1cc 3.38(2) '3 445'
H3lfb H6c 3.381(17) '2 565'
C2la H1ab 3.38(3) '4 564'
C4a Li1 3.38(5) .
C2lf H3lfb 3.38(4) .
O1lf H1db 3.38(3) .
C7b H1ac 3.39(3) .
C3lb H1cb 3.39(3) '4 465'
H2lbc H1fc 3.39(2) .
C3c C4d 3.39(4) .
O2d O1c 3.39(4) .
H3lfa H6f 3.39(3) '4 565'
C3b C9a 3.39(3) .
C3b H1bc 3.39(3) .
H3lea H7b 3.39(2) .
C1ld H1ac 3.393(17) '3 545'
O1lc H2lcc 3.39(4) .
C4f C3e 3.39(5) .
H3leb H1da 3.40(3) .
C7e H6b 3.40(3) '4 565'
H1cc H7d 3.3967(3) .
H3lfc H2lfa 3.398(18) .
H3laa H1ea 3.40(2) .
C3lc H3leb 3.40(3) '2 565'
H1le H3lea 3.40(4) .
C1la H2aa 3.401(16) '4 564'
N1ld H1db 3.401(12) .
H1lc H2lca 3.40(3) .
C3a C4b 3.40(4) .
O1a O2b 3.40(4) .
C5c H2aa 3.41(3) '4 564'
H2lab H1cc 3.41(3) '4 464'
H2ldb H3lfb 3.41(4) .
C3f C4e 3.41(4) .
C5a H2ca 3.41(3) '4 465'
H3lfa H7f 3.41(3) '4 565'
C2lf H1ba 3.41(3) .
H1le H2leb 3.41(4) .
C4d H6d 3.41(3) .
H2lba H7e 3.42(3) .
H1ld H1aa 3.42(3) '3 545'
H1lb H3lbb 3.42(4) .
H2lfc H7a 3.42(3) .
C4f H2eb 3.42(3) .
C3lf H1fc 3.42(3) '3 545'
C6a H2bb 3.42(3) .
H1ld H1ac 3.42(2) '3 545'
H1ea H6b 3.4246(9) 3
H5e H5b 3.4269(5) 3
H3lda H7d 3.43(3) '2 564'
H1ab H6c 3.4272(4) '4 465'
C9e Li1 3.43(4) .
H2ldb H3ldb 3.43(3) .
H3lbc H2lbb 3.43(4) .
H2lab H7d 3.43(4) '4 464'
H2lba H1fa 3.43(2) .
C5b H2ea 3.43(2) '3 445'
H2lda H3lda 3.43(4) .
H2lea H6e 3.43(3) '4 464'
C3le H1da 3.43(3) .
N1le H1bc 3.44(3) '2 564'
C3ld H2lfa 3.44(4) '2 564'
C2lb H1lb 3.44(4) .
Ti1 Li2 3.44(5) .
H3lcc H7b 3.44(3) '2 565'
C7a H2ca 3.44(3) '4 465'
O1ld H1aa 3.44(2) '3 545'
C7c H2aa 3.44(3) '4 564'
H2lab H2aa 3.45(4) '4 564'
Li2 Li1 3.45(5) .
H1ld H2lda 3.45(3) .
O1f C4e 3.45(4) .
C9d Li2 3.45(4) .
C6c H1da 3.45(3) .
C2lc H2ea 3.45(2) '3 445'
C1la H5a 3.45(3) '4 564'
O1la H3laa 3.45(4) .
H3lea H1bc 3.45(2) '2 564'
H3lfa H6d 3.45(2) .
C8e O3d 3.46(3) .
O1e C4f 3.46(4) .
C1lc H1bb 3.457(4) .
H2lda H2fa 3.46(3) '3 545'
H2lbb H1fc 3.46(2) .
O1lb H2db 3.46(3) '4 465'
C5d H1cc 3.46(2) .
H1lb H2fb 3.46(2) '2 575'
O1ld C3ld 3.46(4) .
C4c C3d 3.47(3) .
H3lfa H1dc 3.47(3) '2 565'
C3lf H6c 3.468(10) '2 565'
H3lbb H1ac 3.47(3) '4 565'
H3lab H2laa 3.47(4) .
N1lb H7e 3.47(3) .
H3lfa H5d 3.47(3) .
H2lfb H1ba 3.47(3) .
C1lf H2lda 3.47(4) .
H3lbc H1ld 3.47(3) '2 565'
H2lcc H2leb 3.47(4) .
C2lb H2cb 3.47(3) '4 465'
C4d H2cb 3.47(3) .
H1cb H6a 3.4736(4) '4 564'
H3lfa H2fa 3.47(3) '3 545'
H2lbc H5c 3.48(3) '4 465'
N1lc H1bc 3.477(11) .
C7f H7d 3.48(2) '4 464'
H2lcc H1cb 3.48(2) '3 445'
C1lb H5d 3.48(3) '4 465'
H3ldb H7b 3.479(7) '3 545'
Ti2 Li1 3.48(5) .
Li4 H1db 3.48(4) .
H3lbb H6b 3.48(3) '4 565'
O1le C1lf 3.48(4) .
O1a H1ab 3.48(3) .
C6d H2cb 3.49(3) .
H3lbc H1ab 3.49(3) '4 565'
H2lfb H7a 3.49(3) .
C3la H2ab 3.49(3) '4 564'
H1lb H2eb 3.49(2) '2 575'
O1a C4b 3.49(2) .
C8a O3e 3.50(3) .
C8e H1fb 3.50(2) .
C8a H1ba 3.497(16) .
C2lc O1le 3.50(4) .
O1lf H3lfa 3.50(4) .
H2ca H5a 3.5024(3) '4 564'
H2ab H6b 3.5058(4) .
C8f O3b 3.51(3) .
O1c H1cb 3.51(3) .
Ti2 Li2 3.51(4) .
C5b H1ac 3.51(2) .
O2a C7a 3.51(4) .
H1lb H6b 3.51(3) '4 565'
C2e H5b 3.51(2) 3
O2e O2c 3.51(4) .
H2ldb H1dc 3.51(2) .
N1lb H5c 3.52(3) '4 465'
O3f C8c 3.52(3) .
N1lc H1cb 3.52(3) '3 445'
O1lf H2db 3.52(3) .
H3lda H1aa 3.52(3) '3 545'
C3lc H7d 3.519(9) '3 445'
H5f H5d 3.5203(5) '3 455'
N1lc H1bb 3.520(12) .
N1lc H1cc 3.521(17) '3 445'
C2la H2ab 3.52(3) '4 564'
C2lf H1ld 3.52(4) '2 565'
C2le H6a 3.525(8) '2 564'
C3lb H2ca 3.53(3) '4 465'
O1lf C2lf 3.53(3) .
O1c C4d 3.53(2) .
C4e H2fb 3.53(3) .
H3laa H2laa 3.53(4) .
C2c H6a 3.53(3) '4 564'
C9d C3c 3.53(5) .
H2leb H3leb 3.54(4) .
H1lc H1cb 3.54(3) '3 445'
C4b O3b 3.54(4) .
H1lc H3lca 3.54(4) .
H1fb H5e 3.5430(3) .
H2fb H5d 3.5432(5) '3 455'
H2lea H1ec 3.54(2) '3 445'
H2lca H2ea 3.55(3) '3 445'
H3lfc H1da 3.55(3) '2 565'
H2lac H1cb 3.55(3) '4 464'
H1da H7c 3.5503(5) .
O1la H2ea 3.55(2) '2 574'
H2lbc H7e 3.55(3) .
H3lab H1ec 3.55(2) .
O1ld H2ldb 3.55(4) .
Ti2 Li3 3.55(4) .
O3f C7d 3.56(4) '4 464'
C5d H2fa 3.556(19) '3 545'
O1lb H2fb 3.56(3) '2 575'
H2eb H5b 3.5580(5) 3
C3lb H1ld 3.56(2) '2 565'
C5c H5a 3.56(2) '4 564'
O1e H1ea 3.56(2) .
C3e C9f 3.56(4) .
O1e C8f 3.56(4) .
H1la H2lac 3.56(3) .
O3f C9c 3.56(4) .
O2f C7f 3.56(4) .
O2b C7b 3.56(4) .
H3lca H3leb 3.57(4) '2 565'
H2ldb H1aa 3.567(15) '3 545'
O1lf H2lfc 3.57(3) .
H2aa H7c 3.5709(6) '4 465'
H3lab H6a 3.57(3) '4 564'
C1la H2bb 3.57(3) '4 564'
N1le H1da 3.57(3) .
C8f H1eb 3.57(3) .
C1le H2lca 3.57(4) .
C6d H1fa 3.57(2) '3 545'
C9a Li3 3.57(5) .
O1lb C3lb 3.57(3) .
H2lac H7c 3.575(18) .
C3lb H2cb 3.58(3) '4 465'
H1lb H5d 3.58(3) '4 465'
H2lab H1ab 3.58(3) '4 564'
C7e H1eb 3.58(3) '2 575'
C2f H5d 3.58(2) '3 455'
N1ld H1ac 3.579(17) '3 545'
O1lf H1bb 3.58(3) .
O2e C9d 3.58(2) .
H3lbb H2ca 3.58(3) '4 465'
H6a H1ba 3.5850(4) .
O1f C5f 3.59(4) .
O1a C8b 3.59(4) .
O1le H1db 3.59(3) .
H3lcb H2lcc 3.59(4) .
C8d O1c 3.59(4) .
H2db H5f 3.5887(4) '3 545'
H1ea H5b 3.5887(5) 3
N1ld H1ab 3.59(3) '3 545'
O2f C9b 3.59(2) .
C9e C3f 3.59(4) .
O1la H2fb 3.59(2) '2 574'
O3f H6d 3.59(3) '4 464'
H3lfb H5d 3.59(2) .
Li3 Li2 3.60(4) .
C3f C3e 3.60(5) .
H2lac H1lc 3.60(3) '2 564'
H1cb H7a 3.5969(4) '4 564'
O3c C8b 3.60(5) .
N1lb H6b 3.60(3) '4 565'
O3e C6e 3.598(18) .
Li4 H1bb 3.60(4) .
H1eb H7f 3.5988(3) .
C6f H1fb 3.60(3) '2 574'
C4e H1fb 3.60(3) .
O2a C9e 3.60(3) .
O1lf H2ldc 3.60(4) .
H1lc H3lec 3.61(4) '2 565'
C7c H1ab 3.61(3) '4 564'
H2da H6c 3.6076(4) .
O2d C7d 3.61(4) .
H3lbc H6b 3.61(3) '4 565'
H2ba H5e 3.6090(4) '3 445'
H1la H2laa 3.61(4) .
C8e O1f 3.61(4) .
O3d C9e 3.61(3) .
C7b O3e 3.61(4) '4 464'
O1le C3le 3.61(3) .
C4a O3a 3.61(4) .
C8d H5d 3.61(3) .
C6b O3b 3.61(4) .
C6c H1ab 3.61(3) '4 564'
O2e C7e 3.61(4) .
C1ld H2lfa 3.62(4) '2 564'
C4e O3e 3.62(4) .
C9c C3d 3.62(3) .
O2f C8b 3.62(3) .
H1dc H6c 3.6197(7) .
O2b O2d 3.62(4) .
O2a O2f 3.62(4) .
O2d C5d 3.62(4) .
C2ld H1ab 3.62(2) '3 545'
H3lac H5a 3.62(3) '4 564'
O1d C5d 3.62(4) .
C1e C6e 3.63(4) '2 574'
H2ldc H3ldb 3.63(4) .
C9f Li2 3.63(4) .
C2a C5b 3.63(4) .
H2lec H3lec 3.63(2) .
H3lbb H7b 3.63(3) '4 565'
O1b C8a 3.63(4) .
H3lbb H1cb 3.63(3) '4 465'
C7b H7e 3.63(3) '4 464'
O3c C4c 3.63(4) .
C2le H1ec 3.63(3) '3 445'
O1c C5c 3.63(4) .
Li3 Li1 3.63(3) .
C3lf H2lda 3.63(4) .
O3f C4f 3.63(4) .
H2lec H1ec 3.63(3) '3 445'
C4b H7b 3.63(3) .
C1le H2ba 3.63(3) .
H2ea H6b 3.6336(9) 3
O1b C4a 3.64(4) .
H2lcc H2ba 3.637(8) .
O1d C8c 3.64(4) .
O1lb H2fa 3.64(2) '2 575'
C6a O3a 3.64(5) .
C9b Li1 3.65(3) .
O1a C5a 3.65(4) .
C3a C9b 3.65(5) .
O3b C9f 3.65(3) .
N1la H7f 3.65(3) .
C5a H1ba 3.65(2) .
O1b C5b 3.65(4) .
O1f H1fa 3.65(2) .
O1ld H3ldb 3.65(4) .
C4e H7e 3.66(4) .
C8d O3a 3.66(5) .
O1le H2lea 3.66(4) .
O2c C9f 3.66(3) .
O1e C5e 3.66(4) .
O1ld H2lfb 3.66(4) '2 564'
C3ld H7b 3.663(9) '3 545'
C3lf H2fa 3.67(3) '3 545'
O3d C6d 3.67(4) .
O2a C5a 3.67(4) .
N1ld H2lfa 3.67(4) '2 564'
O3d C4d 3.67(4) .
C4c C4d 3.68(4) .
C2la H1lc 3.68(2) '2 564'
C2lb H7e 3.68(3) .
C1le O1lf 3.68(4) .
C9b H6b 3.68(3) .
C6c H1dc 3.68(2) .
O3c C6c 3.68(5) .
C2lb H1fb 3.68(2) .
O1d H1dc 3.68(3) .
C1lf H1ba 3.68(3) .
C3lc C3le 3.68(4) '2 565'
C5c C2d 3.68(4) .
O1lc H2lcb 3.69(4) .
C4b C4a 3.69(4) .
O1ld H1le 3.687(16) .
C8f H5f 3.69(2) .
O2b C9c 3.69(5) .
N1lc H3lea 3.69(4) '2 565'
C7c O2c 3.69(4) .
C2lc H2leb 3.69(4) .
O2f C5f 3.69(2) .
O1d C4c 3.69(4) .
C3ld H7d 3.69(3) '2 564'
O1ld C1le 3.70(2) .
C1lb H2ca 3.696(18) '4 465'
Li4 H7a 3.70(4) '2 564'
C8c H5c 3.70(3) .
C2le H1ba 3.70(3) '2 564'
C3ld H2lfb 3.70(3) '2 564'
O3f C6f 3.70(2) .
Ti2 H7d 3.70(3) '4 464'
C9a O3e 3.70(4) .
O1la H1ac 3.70(2) '4 564'
C9a H6a 3.71(3) .
C2a H6c 3.71(2) '4 465'
O1lf H7c 3.71(2) '2 565'
C2la H7f 3.71(3) .
C5a C2b 3.71(4) .
O2e C5e 3.71(2) .
C5d C2c 3.71(4) .
C5c O2c 3.71(5) .
C5f C2e 3.71(5) .
C1lb H5c 3.71(3) '4 465'
O1la H2lab 3.72(4) .
O3c C9b 3.72(5) .
C9e H6e 3.72(2) .
C3ld H1ac 3.72(3) '3 545'
C3la H1eb 3.72(2) .
C8a H5a 3.72(3) .
C3le H1lc 3.72(4) '2 564'
O2d C9a 3.73(5) .
C3lb H7e 3.73(2) .
C3a C6a 3.73(4) .
O3e H6b 3.73(3) '4 565'
C3c H2da 3.729(15) .
C9f H6f 3.73(2) .
C4a H7a 3.73(3) .
C6b H1ea 3.73(2) '3 445'
C9c Li3 3.73(5) .
O2a C8e 3.73(3) .
O1lc C1lf 3.73(2) .
C3c C3d 3.73(3) .
Li4 H1lc 3.74(5) .
C2c H5d 3.74(2) .
C1lb H6f 3.74(2) '2 575'
C9e H1fb 3.74(3) .
C8e H5e 3.74(2) .
C1f C6e 3.74(5) .
H3lbb C1ld 3.74(2) '2 565'
O1lc C3lc 3.74(4) .
O1la H3lab 3.74(4) .
O1lb H3lbc 3.74(3) .
C3b C6b 3.74(4) .
N1le H1db 3.74(3) .
O2b C5b 3.75(4) .
C1f C6f 3.75(5) '2 575'
C9d O3a 3.75(5) .
Li4 H1ld 3.75(5) .
C8f H6d 3.75(3) '4 464'
C8d C3d 3.75(4) .
O1lc H1ab 3.76(2) '3 545'
C3f C6f 3.76(5) .
C3c C5d 3.76(3) .
O1a C3f 3.76(3) .
C1lf H2db 3.76(3) .
C3b C3a 3.76(3) .
C2d H5c 3.76(3) .
C6e H2fb 3.76(3) .
C7f C6d 3.76(4) '4 464'
O1le H2lcc 3.76(4) .
O1ld H3ldc 3.76(4) .
N1la H6d 3.76(3) '4 464'
C1c H6a 3.76(4) '4 564'
C7f H1fb 3.77(2) '2 574'
O1ld H1ac 3.766(14) '3 545'
O2e C8d 3.77(3) .
C3f H2eb 3.77(3) .
C6b C1a 3.77(4) .
C1lb H1cc 3.77(2) '4 465'
C3e C6e 3.77(5) .
C2la H1ac 3.77(3) '4 564'
C9c H6c 3.77(3) .
H2lab C1lc 3.78(2) '2 564'
C3la H7f 3.78(3) .
C2b C4a 3.78(3) .
C2lf H1bb 3.78(3) .
C8a C3a 3.79(4) .
C1ld C2lf 3.79(4) '2 564'
Li4 C2ld 3.79(5) .
C2a C6c 3.79(4) '4 465'
C2a H5b 3.79(2) .
C4c H7c 3.79(3) .
O1la H6e 3.79(2) '2 574'
C8d H1cc 3.79(3) .
C4c C2d 3.79(2) .
C8e C3e 3.79(5) .
C3d C6d 3.79(4) .
O1f H5f 3.79(2) .
C2f H2eb 3.79(4) .
C3lb H7b 3.79(3) '4 565'
O2a C3b 3.79(3) .
C2f C9f 3.79(4) .
C8b H5b 3.79(3) .
C8f O2c 3.79(3) .
C2la H7d 3.79(3) '4 464'
C2lf H1db 3.80(3) '2 565'
O2d C8a 3.80(5) .
C2la H7c 3.800(15) .
O1b H1bc 3.80(3) .
C3a C5b 3.80(3) .
C5a H5c 3.81(2) '4 465'
O1lf H2ldb 3.81(4) .
O1lc H1cc 3.810(14) '3 445'
C6f H2eb 3.81(3) .
C4f C4e 3.81(5) .
O2b C8c 3.81(5) .
C7a H1cb 3.81(4) '4 465'
O1le H3lec 3.81(3) .
C2lf H7a 3.81(3) .
Li4 H7c 3.81(4) '2 565'
C9d H6d 3.82(3) .
N1le H1ba 3.82(3) '2 564'
C3e H2fb 3.82(3) .
C3le H3lca 3.82(4) '2 564'
C4f H7f 3.82(4) .
O2c Li1 3.82(5) .
C9c H1da 3.820(13) .
C7e C1e 3.82(4) '2 575'
C6b C7e 3.83(5) '4 464'
C7d C7f 3.83(4) '4 565'
C5c H1da 3.83(2) .
C4f H1eb 3.83(3) .
O1c H5c 3.83(3) .
O1lb H2lbc 3.83(4) .
C4f C2e 3.83(4) .
N1lb H1cb 3.83(2) '4 465'
C3c C6c 3.83(4) .
N1ld H1dc 3.833(12) .
C1le H1bb 3.83(3) .
C4d C1d 3.83(4) .
Li4 H1cb 3.83(2) '3 445'
C4b C2a 3.83(4) .
C3b C5a 3.84(5) .
C9a H1ba 3.838(11) .
Li4 H1ab 3.84(2) '3 545'
O1c C3e 3.84(3) .
C1le C1lf 3.84(4) .
O1lc H1lf 3.840(14) .
O1f C3a 3.84(3) .
C9a C2a 3.84(5) .
C3f C8f 3.84(5) .
C3a H2bb 3.849(13) .
C1a H6b 3.85(2) .
C2e H2fb 3.85(4) .
C4f C1f 3.85(5) .
C2lc H1cb 3.85(2) '3 445'
C3b H2ab 3.85(3) .
O1le H7a 3.85(2) '2 564'
C1c C6d 3.85(4) .
C6f H1fc 3.85(3) '2 574'
C6a C2c 3.85(4) '4 465'
C2b C9b 3.85(4) .
O1d H5d 3.86(3) .
O2b O3f 3.86(3) .
O1e C3c 3.86(3) .
C3b C8b 3.86(4) .
C5d H1fa 3.86(2) '3 545'
C5b H1ea 3.86(2) '3 445'
C8c C3c 3.86(4) .
C6c C1d 3.86(4) .
C1e C5f 3.86(5) .
O2a O3d 3.87(4) .
C7e C7b 3.87(4) '4 565'
C4e C2f 3.87(4) .
C7c H1dc 3.87(2) .
C4c H5a 3.87(3) '4 564'
C7d H1ca 3.87(3) .
C2ld H1dc 3.87(2) .
O3c O2f 3.87(4) .
C3e C5f 3.87(4) .
C1f H6d 3.874(16) '3 455'
C1lc H1bc 3.875(15) .
C7c C1d 3.88(4) .
Li4 N1ld 3.88(5) .
C9d C2d 3.88(4) .
C2e H5f 3.88(3) .
C1lb H6b 3.88(3) '4 565'
C9c H2da 3.88(2) .
C3d O2c 3.88(3) .
O2e C3f 3.88(4) .
C1lc O1le 3.88(3) .
C9a H2bb 3.88(2) .
C6a H1cb 3.89(3) '4 465'
C5e C2f 3.89(5) .
C1b C6a 3.89(4) .
O3d O3b 3.89(4) '4 565'
N1lc C3le 3.89(4) '2 565'
O1lc H3leb 3.89(4) '2 565'
O2e Li3 3.89(2) .
O1ld H1cb 3.89(2) '3 445'
C4d C2c 3.89(4) .
O1f C3e 3.89(5) .
O3d C7b 3.90(4) '4 565'
C3c H6a 3.90(3) '4 564'
C9d O2c 3.90(4) .
C7d O3b 3.90(4) '4 565'
N1la H6e 3.899(10) '2 574'
C3lf H2db 3.90(3) .
O2b Li2 3.90(4) .
C9c C2c 3.90(4) .
C1lb H2fb 3.90(2) '2 575'
C4c C1c 3.90(4) .
O1lf H6c 3.90(2) '2 565'
C6b H2ea 3.90(2) '3 445'
O2d O3e 3.90(3) .
O2d Li1 3.90(4) .
C2le H2ea 3.90(3) '3 445'
O2a Li2 3.91(5) .
O1a H5a 3.91(3) .
C3lf H5d 3.91(3) .
C3lc H1cc 3.91(3) '3 445'
C1a C4a 3.91(4) .
C7b H1aa 3.91(3) .
O2c O3b 3.91(4) .
C6b H2ba 3.91(3) .
Ti1 H7b 3.91(3) '4 565'
C2a H2bb 3.915(18) .
C1e C7f 3.92(5) .
C1e C4e 3.92(5) .
N1lf H1bb 3.92(3) .
C1a H6c 3.92(3) '4 465'
O3c H1da 3.919(18) .
C9f H1eb 3.92(3) .
O2f C3e 3.92(4) .
C2b H2ab 3.92(2) .
C1lf H1db 3.92(3) .
O2e O3a 3.92(4) .
C7c H2da 3.92(3) .
O1lc H3lcb 3.92(4) .
O1lb H2ca 3.924(13) '4 465'
C4d H7d 3.92(3) .
C3la H6e 3.926(13) '2 574'
C1lb H2eb 3.93(2) '2 575'
H3lbc C1ld 3.93(3) '2 565'
C7d C8f 3.93(4) '4 565'
C6b C2a 3.93(4) .
Li2 H1ca 3.93(4) .
C1f H5f 3.94(4) .
N1la H1ab 3.94(2) '4 564'
C2c H2da 3.94(2) .
C5c C3d 3.94(5) .
C2f H6d 3.94(2) '3 455'
O1a C9f 3.94(4) .
O1la H2bb 3.94(3) '4 564'
O1b H5b 3.94(3) .
O1lb H3lba 3.94(4) .
C1a H5a 3.94(3) .
C1f C7f 3.94(4) '2 575'
C1e C6f 3.95(5) .
C4a H1ba 3.945(16) .
O1la H3lac 3.95(4) .
C1lc C3le 3.95(4) '2 565'
C2le H2ba 3.95(3) .
C2d H2fa 3.95(3) '3 545'
C2lc H5e 3.95(3) '3 445'
O1e H5e 3.95(2) .
C3lb H1cc 3.95(3) '4 465'
C5a C5c 3.96(4) '4 465'
C3f C5e 3.96(4) .
O3f C8b 3.96(4) .
C1la H1ac 3.96(2) '4 564'
C6a H2aa 3.96(3) .
C8e C7b 3.96(4) '4 565'
C4b C1b 3.96(4) .
O2f Li3 3.96(3) .
O1la H2aa 3.96(2) '4 564'
O3c O1d 3.96(4) .
C3a H6c 3.96(3) '4 465'
C3lb H7a 3.965(14) .
C2b H2ea 3.96(3) '3 445'
N1ld C2lf 3.96(4) '2 564'
O1e C3f 3.97(5) .
C7d C1c 3.97(5) .
C3le H1ba 3.97(2) '2 564'
C3c H5d 3.97(2) .
C4e H1ec 3.97(4) .
C1a C5b 3.97(3) .
C2b C6a 3.97(4) .
O3c H7d 3.97(2) '4 464'
Li3 O3a 3.97(5) .
O1e O3f 3.97(4) .
C4a H1aa 3.97(3) .
H3lbc O1ld 3.974(17) '2 565'
C8e H6b 3.97(3) '4 565'
C2f H5e 3.98(3) .
C8b H1ac 3.98(3) .
C3d H2cb 3.98(3) .
N1le H2ba 3.98(3) .
O3e Li1 3.98(5) .
C1b H5b 3.98(3) .
C4c H1ca 3.98(3) .
C2le H2lca 3.98(4) .
C7b C1a 3.98(5) .
C9a C4b 3.98(4) .
C9e C2e 3.98(4) .
C2lc H3leb 3.98(4) '2 565'
C6c H5a 3.98(2) '4 564'
C3le H1bb 3.99(3) '2 564'
C2d H2cb 3.99(2) .
C1lb H7e 3.99(3) .
C2lb H6f 3.990(13) '2 575'
C2lb H6c 3.99(3) '4 465'
O1b O3a 3.99(4) .
O2a C9b 3.99(4) .
O1e C9c 3.99(3) .
C2c C6d 3.99(4) .
O2d C3c 4.00(5) .
C3lf H6f 4.00(3) '4 565'
C9c O2f 4.00(4) .
Li4 N1le 4.00(4) .
O1f O3e 4.00(4) .
C1d H5d 4.00(3) .
C9b H2ba 4.01(2) .
Li4 C2lc 4.01(5) .
O2b C9a 4.01(5) .
C1b C7a 4.01(4) .
C6f H2fa 4.01(3) .
C6a H1bc 4.01(2) .
C8d H1ca 4.01(3) .
Li2 H1ec 4.01(3) .
C6d H2fa 4.01(2) '3 545'
O3f C6d 4.01(4) '4 464'
C6c C2d 4.02(4) .
C8b H1aa 4.02(3) .
Li4 N1lc 4.02(5) .
Ti2 C7b 4.02(4) .
C1ld O1lf 4.02(4) .
C4d H1da 4.02(3) .
O2e C9f 4.02(4) .
C1d H6c 4.02(3) .
C3b C8a 4.02(4) .
O2b C3a 4.02(5) .
C5d H7f 4.02(3) '4 565'
C6e H1ec 4.02(3) '2 575'
C3ld C2lf 4.03(4) '2 564'
C1lc H3lea 4.03(4) '2 565'
C9f H2fb 4.03(2) .
C9f H2fa 4.03(3) .
O1c C9e 4.03(4) .
C6b H1aa 4.03(2) .
C2e H6b 4.029(18) 3
C2f H2db 4.03(3) '3 455'
C9a H2ab 4.03(3) .
C3lc H1bc 4.030(10) .
C2le H6e 4.03(3) '4 464'
O3d Li2 4.04(5) .
C3lc H3lec 4.04(4) '2 565'
C1lc H3lec 4.04(4) '2 565'
C1e H6b 4.04(2) 3
C8e O3a 4.04(2) .
C8e Li1 4.04(4) .
C1e H6f 4.04(3) .
O3d O1c 4.04(5) .
O1a O3b 4.04(5) .
O3d C5d 4.04(4) .
Ti1 C7a 4.04(4) .
O1c C5d 4.05(2) .
Li1 H1aa 4.05(4) .
O2a C6a 4.05(4) .
O2d C9e 4.053(17) .
C3b O1d 4.06(5) .
O2b C9f 4.061(18) .
O2b C6b 4.07(4) .
C7e C1f 4.07(5) .
O2e C9a 4.08(4) .
C8d Li2 4.08(4) .
O2a C9d 4.08(4) .
Ti2 C7f 4.08(2) .
C5e C1f 4.08(5) .
O3c C5c 4.09(4) .
O1e C5f 4.09(4) .
C9a C2b 4.09(3) .
O3d C8a 4.09(5) .
O1c C3d 4.088(19) .
C5c C1d 4.09(3) .
C9e O2f 4.09(4) .
C9c C4d 4.09(4) .
C8c O3b 4.09(5) .
O3c C8f 4.09(2) .
C8d O3e 4.10(4) .
C9b O2c 4.10(4) .
C9d C4c 4.10(5) .
C8a Li3 4.10(6) .
O3f C5f 4.10(3) .
C8d Li3 4.11(5) .
O3f Li2 4.11(5) .
O2d C9c 4.11(5) .
O1a C5b 4.11(3) .
C2f C6e 4.11(5) .
C8e Li2 4.11(5) .
C6b O3e 4.11(4) '4 464'
O1f O1e 4.11(5) .
C8a Li1 4.12(4) .
O1f C9a 4.12(2) .
O2e C6e 4.12(3) .
C5e O3e 4.12(3) .
O1e Li1 4.12(5) .
O1a C3b 4.12(2) .
C5d C1c 4.12(3) .
O1b C3d 4.12(5) .
O3c Li3 4.13(5) .
Ti1 C7e 4.13(2) .
C5a C1b 4.13(3) .
C5a O3a 4.13(4) .
C5b O3b 4.13(4) .
C8d C3c 4.13(5) .
O3b Li1 4.13(5) .
Ti2 C4b 4.14(4) .
C1e C8f 4.14(4) .
O1d C9b 4.14(4) .
O2f C6f 4.14(3) .
C8c C1d 4.14(3) .
C8c C3d 4.14(4) .
C2f C6f 4.15(5) .
C4d O2c 4.15(3) .
O2d C6d 4.15(4) .
Li4 H2ldc 4.15(5) .
Li1 H1fc 4.16(3) .
O1lc C1le 4.16(3) .
C8b Li1 4.16(4) .
O1f C5e 4.16(4) .
C8f Li1 4.16(5) .
O2a C4b 4.16(4) .
C1a C6c 4.16(5) '4 465'
N1ld O1lf 4.16(4) .
C2c Li2 4.16(5) .
C9b C4a 4.17(5) .
O1c C7d 4.17(4) .
O1a C7b 4.17(4) .
N1lc O1le 4.17(4) .
C1lc O1lf 4.18(4) .
Li4 N1lf 4.18(4) .
C3a C8b 4.18(5) .
C3lb C1ld 4.18(2) '2 565'
C9c C2d 4.19(3) .
Ti1 C4a 4.19(4) .
O1a C4f 4.19(3) .
C5d C2f 4.20(3) '3 545'
C2f Li1 4.20(3) .
C8c Li2 4.20(4) .
O1d C3c 4.20(3) .
C4e Li1 4.20(4) .
C6b C2b 4.21(4) .
C4e C9f 4.21(4) .
C3e C8f 4.21(4) .
O1e C7f 4.21(4) .
Ti2 C7c 4.21(4) .
C2e C9f 4.21(4) .
Ti1 C7d 4.21(4) .
Ti2 C4f 4.21(2) .
C2a C6a 4.21(4) .
Li4 H3lfb 4.22(5) .
C5b C2e 4.22(3) '3 445'
C6c O2c 4.22(4) .
C8f Li2 4.22(5) .
C9e C4f 4.22(4) .
C8f C6d 4.23(5) '4 464'
C4f C1e 4.23(5) .
C3e C2f 4.23(5) .
C8e C3f 4.23(4) .
C9a C9b 4.23(5) .
O1b C9d 4.24(4) .
O1b C3a 4.24(3) .
C4d Li2 4.24(3) .
C3a C6c 4.24(4) '4 465'
C2a C5c 4.24(5) '4 465'
Ti1 O1f 4.24(3) .
C7c C2a 4.24(4) '4 564'
Li3 C8b 4.24(5) .
Li3 H1da 4.25(4) .
O1b C7a 4.25(5) .
C9d C2c 4.25(5) .
C2ld C3lf 4.25(4) .
O1f Li2 4.25(5) .
C3f C2e 4.25(5) .
O2e C4f 4.25(4) .
Ti1 C4e 4.26(2) .
Ti2 O1e 4.26(3) .
C6a C1c 4.27(5) '4 465'
Ti1 O1b 4.27(3) .
O1b C5a 4.27(5) .
Li4 H2leb 4.27(5) .
C3c C2d 4.27(2) .
O1f C7e 4.27(4) .
Ti2 O1a 4.27(5) .
Ti2 C4c 4.27(4) .
C8c Li3 4.28(6) .
C2e Li2 4.28(3) .
C5a C2c 4.28(5) '4 465'
C2e C6f 4.28(4) .
C7d C3d 4.28(4) .
O1e C4c 4.28(3) .
C2b Li3 4.28(5) .
C8d O1d 4.29(4) .
C3f C7f 4.29(5) .
C4b Li1 4.29(3) .
C2d C6d 4.29(4) .
C7e C3e 4.29(5) .
C4e C1f 4.29(5) .
C4a C5b 4.29(4) .
C6b C3a 4.29(4) .
Ti2 O1d 4.29(3) .
O1a C8a 4.30(4) .
C3a C7a 4.30(4) .
C7a C2c 4.30(5) '4 465'
C9d C9c 4.30(5) .
C3b C6a 4.30(5) .
C4c C5d 4.30(4) .
C8a C1b 4.30(3) .
O1f C8f 4.30(5) .
C8d C1c 4.31(5) .
C3c C7c 4.31(4) .
C1a C8b 4.31(5) .
O1b C8b 4.31(4) .
C2d Li3 4.31(5) .
C2a C9b 4.31(5) .
Ti1 C4d 4.31(4) .
Ti1 O1c 4.32(5) .
C3c C6d 4.32(4) .
O1ld C1lf 4.32(3) .
C8e C1f 4.32(4) .
O1c C4e 4.32(3) .
O1d C7c 4.32(5) .
O1d Li2 4.32(2) .
C1e C9f 4.32(4) .
C9e C2f 4.32(4) .
O1d C5c 4.33(5) .
C7c C2d 4.33(4) .
C8e O1e 4.33(5) .
O3d Li3 4.33(5) .
C6c C2c 4.33(4) .
C3b C7b 4.33(4) .
C2la C1lc 4.34(2) '2 564'
C4f Li2 4.34(4) .
C8e C6b 4.34(5) '4 565'
O2d C4c 4.34(5) .
O3d C8b 4.34(4) '4 565'
C5a C1a 4.34(4) .
C2a Li1 4.34(5) .
Li4 H2lcc 4.34(5) .
O1a C6b 4.34(3) .
O1c C8c 4.34(4) .
O1f C6e 4.35(4) .
C8d O3b 4.35(4) '4 565'
O2f C4e 4.35(4) .
O2b C4a 4.35(5) .
O2f C3a 4.36(5) .
C4b C1a 4.36(4) .
C1b C5b 4.36(4) .
C2e C6e 4.36(5) .
C2b C7a 4.37(4) .
C3c C6a 4.37(5) '4 564'
C1ld O1le 4.37(4) .
O1c O1d 4.37(3) .
C3f C6e 4.37(4) .
C4d C5c 4.37(5) .
C7c C1a 4.37(5) '4 564'
C5a C4b 4.37(5) .
C5f C1f 4.38(5) .
C3e O2c 4.38(2) .
C1f C6d 4.39(3) '3 455'
O2e C3c 4.39(5) .
C5c C4a 4.39(4) '4 564'
C8c C2d 4.39(4) .
C3a C2b 4.39(2) .
O1c C6d 4.39(3) .
C4c C5a 4.39(4) '4 564'
C2ld C1lf 4.39(4) .
C3b C2a 4.40(4) .
O1c Li3 4.40(5) .
C9e C9f 4.40(4) .
C1b C4a 4.40(2) .
C2c C7d 4.40(5) .
C1e C5e 4.40(5) .
O3a Li1 4.40(4) .
O1ld C2lf 4.41(4) '2 564'
C2f C6d 4.41(3) '3 455'
Li4 C1d 4.41(5) .
C9e C1f 4.41(4) .
O3e Li2 4.41(5) .
O1b Li1 4.41(2) .
C4a Li3 4.42(6) .
O3c Li2 4.42(4) .
O3f Li1 4.42(5) .
C4c C1d 4.42(3) .
C2c C3d 4.42(4) .
C5d C1d 4.42(4) .
C8a C2b 4.43(4) .
C3e Li1 4.43(4) .
C3b C7a 4.43(5) .
C7b C2a 4.44(5) .
C9a C1b 4.44(2) .
Ti2 H7b 4.45(3) .
O1a Li3 4.46(5) .
Ti1 H7e 4.464(15) .
C4c Li3 4.47(6) .
Ti1 H7a 4.49(3) .
Ti2 H7f 4.491(16) .
Li4 H1ca 4.49(3) '3 445'
C1f Li1 4.51(3) .
C1c Li2 4.51(5) .
Li3 O3b 4.51(5) .
Ti1 O2c 4.54(5) .
Ti2 H7c 4.55(3) .
Ti1 O2b 4.55(4) .
Ti1 H7d 4.57(3) .
C3d Li2 4.57(3) .
Ti1 O2f 4.59(4) .
Ti2 O2e 4.61(4) .
C3f Li2 4.61(4) .
C5f Li1 4.63(4) .
Li4 C2le 4.63(5) .
C3b Li1 4.63(3) .
C1e Li2 4.63(4) .
Ti2 O2a 4.64(5) .
C5d Li3 4.65(5) .
Li4 C3lf 4.66(5) .
Ti2 O2d 4.66(4) .
C5c Li2 4.66(5) .
C1b Li3 4.67(5) .
Li3 C1d 4.68(5) .
C1a Li1 4.69(5) .
C5e Li2 4.70(4) .
Ti2 C7d 4.71(4) '4 464'
Ti1 O1a 4.73(4) .
C5a Li1 4.73(5) .
C3c Li3 4.74(5) .
Ti1 O1d 4.77(3) .
C3a Li3 4.77(5) .
Ti1 C7b 4.78(4) '4 565'
Ti2 O1f 4.79(4) .
Ti2 O1b 4.79(3) .
Ti1 O1e 4.81(4) .
Ti2 O1c 4.81(4) .
C5b Li3 4.82(5) .
Ti1 C3a 4.96(4) .
Ti1 C3e 5.01(3) .
Ti2 C3b 5.01(4) .
Ti1 Ti2 5.54(4) .

loop_
_geom_torsion_atom_site_label_1
_geom_torsion_atom_site_label_2
_geom_torsion_atom_site_label_3
_geom_torsion_atom_site_label_4
_geom_torsion
O2e Ti1 O2a C9a -163.5(17)
O2e Ti1 O2a Li1 -2(2)
O2d Ti1 O2a C9a 109.0(19)
O2d Ti1 O2a Li1 -89.4(17)
O3d Ti1 O2a C9a 74(9)
O3d Ti1 O2a Li1 -125(7)
O3e Ti1 O2a C9a -84.9(18)
O3e Ti1 O2a Li1 77(2)
O3a Ti1 O2a C9a 7.0(18)
O3a Ti1 O2a Li1 168.6(18)
O2a Ti1 O2e C9e 109(2)
O2a Ti1 O2e Li2 -90(2)
O2d Ti1 O2e C9e -160(3)
O2d Ti1 O2e Li2 0(2)
O3d Ti1 O2e C9e -84(3)
O3d Ti1 O2e Li2 76(2)
O3e Ti1 O2e C9e 5(3)
O3e Ti1 O2e Li2 166(2)
O3a Ti1 O2e C9e 72(7)
O3a Ti1 O2e Li2 -128(6)
O2a Ti1 O2d C9d -172(2)
O2a Ti1 O2d Li3 -3(2)
O2e Ti1 O2d C9d 100(2)
O2e Ti1 O2d Li3 -91(2)
O3d Ti1 O2d C9d -2(2)
O3d Ti1 O2d Li3 167.3(18)
O3e Ti1 O2d C9d 53(6)
O3e Ti1 O2d Li3 -138(5)
O3a Ti1 O2d C9d -92(2)
O3a Ti1 O2d Li3 77(2)
O2a Ti1 O3d C8d 36(9)
O2e Ti1 O3d C8d -85(2)
O2d Ti1 O3d C8d 0(2)
O3e Ti1 O3d C8d -165(2)
O3a Ti1 O3d C8d 101(2)
O2a Ti1 O3e C8e -93(3)
O2e Ti1 O3e C8e -7(3)
O2d Ti1 O3e C8e 40(7)
O3d Ti1 O3e C8e 93(3)
O3a Ti1 O3e C8e -173(3)
O2a Ti1 O3a C8a -9(2)
O2e Ti1 O3a C8a 29(7)
O2d Ti1 O3a C8a -97(2)
O3d Ti1 O3a C8a -174.6(19)
O3e Ti1 O3a C8a 93(2)
O2b Ti2 O3c C8c -92(2)
O3f Ti2 O3c C8c 92(2)
O2f Ti2 O3c C8c 22(6)
O2c Ti2 O3c C8c -9(2)
O3b Ti2 O3c C8c -174(2)
O3c Ti2 O2b C9b -91(2)
O3c Ti2 O2b Li3 74(2)
O3f Ti2 O2b C9b 75(7)
O3f Ti2 O2b Li3 -120(7)
O2f Ti2 O2b C9b 107(2)
O2f Ti2 O2b Li3 -88(2)
O2c Ti2 O2b C9b -169(2)
O2c Ti2 O2b Li3 -3.9(19)
O3b Ti2 O2b C9b 4(2)
O3b Ti2 O2b Li3 168.7(18)
O3c Ti2 O3f C8f -168(3)
O2b Ti2 O3f C8f 25(8)
O2f Ti2 O3f C8f -7(3)
O2c Ti2 O3f C8f -89(3)
O3b Ti2 O3f C8f 95(3)
O3c Ti2 O2f C9f 80(6)
O3c Ti2 O2f Li1 -115(5)
O2b Ti2 O2f C9f -164(3)
O2b Ti2 O2f Li1 1(3)
O3f Ti2 O2f C9f 7(3)
O3f Ti2 O2f Li1 173(2)
O2c Ti2 O2f C9f 110(3)
O2c Ti2 O2f Li1 -85(2)
O3b Ti2 O2f C9f -84(3)
O3b Ti2 O2f Li1 82(3)
O3c Ti2 O2c C9c 11.3(15)
O3c Ti2 O2c Li2 169(2)
O2b Ti2 O2c C9c 114.6(15)
O2b Ti2 O2c Li2 -88(2)
O3f Ti2 O2c C9c -80.0(17)
O3f Ti2 O2c Li2 78(3)
O2f Ti2 O2c C9c -158.8(16)
O2f Ti2 O2c Li2 -1(2)
O3b Ti2 O2c C9c 85(9)
O3b Ti2 O2c Li2 -117(8)
O3c Ti2 O3b C8b 101(2)
O2b Ti2 O3b C8b 0(2)
O3f Ti2 O3b C8b -165(2)
O2f Ti2 O3b C8b -85(2)
O2c Ti2 O3b C8b 29(*)
Ti1 O2a C9a C8a -3(2)
Ti1 O2a C9a C4a 168(2)
Li1 O2a C9a C8a -163.0(19)
Li1 O2a C9a C4a 8(4)
Ti1 O2a Li1 O1a -171.7(17)
Ti1 O2a Li1 O1f -72(3)
Ti1 O2a Li1 O2f 67(3)
C9a O2a Li1 O1a -11(3)
C9a O2a Li1 O1f 89(3)
C9a O2a Li1 O2f -132(3)
Ti2 O3c C8c C9c 4(3)
Ti2 O3c C8c C7c -171(2)
Li1 O1a C3a C2a 179(2)
Li1 O1a C3a C4a -7(4)
C3a O1a Li1 O2a 11(3)
C3a O1a Li1 O1f -108(3)
C3a O1a Li1 O2f 153(2)
Li3 O1b C3b C4b 9(5)
Li3 O1b C3b C2b -179(3)
C3b O1b Li3 O2b -3(4)
C3b O1b Li3 O2d 140(3)
C3b O1b Li3 O1d -116(3)
Ti1 O2e C9e C8e -3(4)
Ti1 O2e C9e C4e 176(3)
Li2 O2e C9e C8e -162(3)
Li2 O2e C9e C4e 17(5)
Ti1 O2e Li2 O1c -73(2)
Ti1 O2e Li2 O1e -177(2)
Ti1 O2e Li2 O2c 56(4)
C9e O2e Li2 O1c 84(3)
C9e O2e Li2 O1e -21(3)
C9e O2e Li2 O2c -147(3)
C9d C8d O3d Ti1 2(3)
C7d C8d O3d Ti1 179(2)
O3d C8d C9d O2d -4(3)
O3d C8d C9d C4d -175(2)
C7d C8d C9d O2d 179(2)
C7d C8d C9d C4d 8(4)
O3d C8d C7d C6d 180(3)
O3d C8d C7d H7d -4(4)
C9d C8d C7d C6d -4(4)
C9d C8d C7d H7d 172(2)
C7e C8e C9e O2e -179(3)
C7e C8e C9e C4e 2(5)
O3e C8e C9e O2e -3(5)
O3e C8e C9e C4e 178(3)
C9e C8e C7e C6e 8(5)
C9e C8e C7e H7e 165(3)
O3e C8e C7e C6e -168(3)
O3e C8e C7e H7e -11(6)
C9e C8e O3e Ti1 8(4)
C7e C8e O3e Ti1 -175(3)
Ti2 O2b C9b C4b -178(2)
Ti2 O2b C9b C8b -6(3)
Li3 O2b C9b C4b 17(4)
Li3 O2b C9b C8b -171(2)
Ti2 O2b Li3 O1b -172.7(16)
Ti2 O2b Li3 O2d 53(4)
Ti2 O2b Li3 O1d -66(2)
C9b O2b Li3 O1b -9(3)
C9b O2b Li3 O2d -144(3)
C9b O2b Li3 O1d 98(3)
Ti1 O2d C9d C8d 4(3)
Ti1 O2d C9d C4d 174(2)
Li3 O2d C9d C8d -164(2)
Li3 O2d C9d C4d 6(4)
Ti1 O2d Li3 O1b -66(2)
Ti1 O2d Li3 O2b 59(4)
Ti1 O2d Li3 O1d -176.2(15)
C9d O2d Li3 O1b 102(3)
C9d O2d Li3 O2b -133(3)
C9d O2d Li3 O1d -8(3)
Li1 O1f C3f C4f -2(5)
Li1 O1f C3f C2f 175(3)
C3f O1f Li1 O2a 161(3)
C3f O1f Li1 O1a -103(4)
C3f O1f Li1 O2f 7(4)
Li2 O1c C3c C4c 0(4)
Li2 O1c C3c C2c 175(2)
C3c O1c Li2 O2e 154(2)
C3c O1c Li2 O1e -106(3)
C3c O1c Li2 O2c 8(3)
O1b C3b C4b C9b -4(4)
O1b C3b C4b C5b 171(3)
C2b C3b C4b C9b -176(3)
C2b C3b C4b C5b 0(3)
O1b C3b C2b C1b 3(4)
O1b C3b C2b H2ba -121(3)
O1b C3b C2b H2bb 127(3)
C4b C3b C2b C1b 175(2)
C4b C3b C2b H2ba 51(3)
C4b C3b C2b H2bb -61(3)
O2e C9e C4e C3e -1(5)
O2e C9e C4e C5e -178(3)
C8e C9e C4e C3e 177(3)
C8e C9e C4e C5e 0(5)
C5b C6b C7b C8b -2(4)
C5b C6b C7b H7b 170(3)
H6b C6b C7b C8b 172(3)
H6b C6b C7b H7b -17(4)
C7b C6b C5b C4b -1(4)
C7b C6b C5b H5b -178(3)
H6b C6b C5b C4b -175(2)
H6b C6b C5b H5b 8(4)
Li2 O1e C3e C4e -6(5)
Li2 O1e C3e C2e 173(3)
C3e O1e Li2 O2e 15(4)
C3e O1e Li2 O1c -103(4)
C3e O1e Li2 O2c 157(3)
C8d C9d C4d C5d -7(4)
C8d C9d C4d C3d 172(3)
O2d C9d C4d C5d -177(3)
O2d C9d C4d C3d 2(4)
Ti2 O3f C8f C7f -170(3)
Ti2 O3f C8f C9f 6(4)
C5f C4f C3f O1f 178(3)
C5f C4f C3f C2f 0(4)
C9f C4f C3f O1f -3(5)
C9f C4f C3f C2f 179(3)
C3f C4f C5f C6f -167(3)
C3f C4f C5f H5f -1(5)
C9f C4f C5f C6f 15(5)
C9f C4f C5f H5f -180(3)
C3f C4f C9f O2f 0(6)
C3f C4f C9f C8f 180(3)
C5f C4f C9f O2f 179(3)
C5f C4f C9f C8f -1(5)
C8e C7e C6e C5e -19(5)
C8e C7e C6e H6e -167(3)
H7e C7e C6e C5e -177(3)
H7e C7e C6e H6e 35(6)
C3d O1d Li3 O1b -117(3)
C3d O1d Li3 O2b 146(3)
C3d O1d Li3 O2d 6(3)
Li3 O1d C3d C4d 0(4)
Li3 O1d C3d C2d -178(2)
C8c C9c C4c C3c -177(2)
C8c C9c C4c C5c 4(3)
O2c C9c C4c C3c -5(3)
O2c C9c C4c C5c 176(2)
C4c C9c C8c O3c 180(2)
C4c C9c C8c C7c -5(3)
O2c C9c C8c O3c 7(3)
O2c C9c C8c C7c -178(2)
C4c C9c O2c Ti2 174.3(16)
C4c C9c O2c Li2 17(3)
C8c C9c O2c Ti2 -13(2)
C8c C9c O2c Li2 -170.8(19)
C9c C4c C3c O1c -4(4)
C9c C4c C3c C2c -179(2)
C5c C4c C3c O1c 175(2)
C5c C4c C3c C2c 0(3)
C9c C4c C5c C6c 0(3)
C9c C4c C5c H5c -173(2)
C3c C4c C5c C6c -179(2)
C3c C4c C5c H5c 8(3)
Ti2 O2f C9f C4f 173(3)
Ti2 O2f C9f C8f -6(4)
Li1 O2f C9f C4f 7(5)
Li1 O2f C9f C8f -173(2)
Ti2 O2f Li1 O2a 42(4)
Ti2 O2f Li1 O1a -74(2)
Ti2 O2f Li1 O1f -174(2)
C9f O2f Li1 O2a -153(3)
C9f O2f Li1 O1a 92(3)
C9f O2f Li1 O1f -9(3)
O1f C3f C2f C1f 0(5)
O1f C3f C2f H2fa -111(4)
O1f C3f C2f H2fb 123(4)
C4f C3f C2f C1f 177(3)
C4f C3f C2f H2fa 67(4)
C4f C3f C2f H2fb -60(4)
C7a C8a C9a O2a 179(2)
C7a C8a C9a C4a 7(3)
O3a C8a C9a O2a -6(3)
O3a C8a C9a C4a -177.8(18)
C9a C8a C7a C6a -4(3)
C9a C8a C7a H7a 165(2)
O3a C8a C7a C6a -178(2)
O3a C8a C7a H7a -10(4)
C9a C8a O3a Ti1 11(3)
C7a C8a O3a Ti1 -173.5(19)
C6b C7b C8b C9b 5(4)
C6b C7b C8b O3b 179(2)
H7b C7b C8b C9b -165(3)
H7b C7b C8b O3b 9(4)
O3c C8c C7c C6c 177(2)
O3c C8c C7c H7c 9(4)
C9c C8c C7c C6c 3(3)
C9c C8c C7c H7c -165(2)
O2a C9a C4a C3a 0(4)
O2a C9a C4a C5a -177(2)
C8a C9a C4a C3a 170.8(19)
C8a C9a C4a C5a -6(3)
O1a C3a C2a C1a -5(3)
O1a C3a C2a H2aa -132(2)
O1a C3a C2a H2ab 113(3)
C4a C3a C2a C1a -180(2)
C4a C3a C2a H2aa 53(2)
C4a C3a C2a H2ab -62(4)
O1a C3a C4a C9a -1(4)
O1a C3a C4a C5a 176(2)
C2a C3a C4a C9a 173(2)
C2a C3a C4a C5a -9(3)
O1c C3c C2c C1c -2(3)
O1c C3c C2c H2ca -116(3)
O1c C3c C2c H2cb 120(3)
C4c C3c C2c C1c 173(2)
C4c C3c C2c H2ca 59(3)
C4c C3c C2c H2cb -65(4)
C6d C5d C4d C9d 2(4)
C6d C5d C4d C3d -177(3)
H5d C5d C4d C9d -169(2)
H5d C5d C4d C3d 13(4)
C4d C5d C6d C7d 2(4)
C4d C5d C6d H6d 173(3)
H5d C5d C6d C7d 172(2)
H5d C5d C6d H6d -17(5)
C4a C5a C6a C7a 2(4)
C4a C5a C6a H6a 173(2)
H5a C5a C6a C7a -170(2)
H5a C5a C6a H6a 0(4)
C6a C5a C4a C9a 2(3)
C6a C5a C4a C3a -175(2)
H5a C5a C4a C9a 173(2)
H5a C5a C4a C3a -4(4)
C3b C4b C9b O2b -10(4)
C3b C4b C9b C8b 178(2)
C5b C4b C9b O2b 175(3)
C5b C4b C9b C8b 3(4)
C3b C4b C5b C6b -175(2)
C3b C4b C5b H5b 2(4)
C9b C4b C5b C6b 0(4)
C9b C4b C5b H5b 177(3)
O1e C3e C4e C9e -4(5)
O1e C3e C4e C5e 173(3)
C2e C3e C4e C9e 177(3)
C2e C3e C4e C5e -6(5)
O1e C3e C2e C1e 1(4)
O1e C3e C2e H2ea -125(3)
O1e C3e C2e H2eb 121(3)
C4e C3e C2e C1e -180(3)
C4e C3e C2e H2ea 54(4)
C4e C3e C2e H2eb -60(4)
C9d C4d C3d O1d -5(4)
C9d C4d C3d C2d 173(2)
C5d C4d C3d O1d 174(3)
C5d C4d C3d C2d -9(4)
C8c C7c C6c C5c 0(3)
C8c C7c C6c H6c 172(2)
H7c C7c C6c C5c 168(2)
H7c C7c C6c H6c -20(4)
C3b C2b C1b H1ba 60(4)
C3b C2b C1b H1bb -71(3)
C3b C2b C1b H1bc 172(2)
H2ba C2b C1b H1ba -178(3)
H2ba C2b C1b H1bb 51(4)
H2ba C2b C1b H1bc -66(4)
H2bb C2b C1b H1ba -61(4)
H2bb C2b C1b H1bb 168(3)
H2bb C2b C1b H1bc 51(3)
H1ea C1e C2e C3e -140(3)
H1ea C1e C2e H2ea -16(3)
H1ea C1e C2e H2eb 100(3)
H1eb C1e C2e C3e 89(3)
H1eb C1e C2e H2ea -147(2)
H1eb C1e C2e H2eb -31(3)
H1ec C1e C2e C3e -33(4)
H1ec C1e C2e H2ea 91(2)
H1ec C1e C2e H2eb -152(2)
C3a C2a C1a H1aa -12(3)
C3a C2a C1a H1ab -126(2)
C3a C2a C1a H1ac 112(3)
H2aa C2a C1a H1aa 114(3)
H2aa C2a C1a H1ab 0(3)
H2aa C2a C1a H1ac -122(3)
H2ab C2a C1a H1aa -130(3)
H2ab C2a C1a H1ab 116(3)
H2ab C2a C1a H1ac -5(5)
C4f C5f C6f C7f -22(5)
C4f C5f C6f H6f -169(3)
H5f C5f C6f C7f 173(3)
H5f C5f C6f H6f 26(6)
C4c C5c C6c C7c -2(4)
C4c C5c C6c H6c -174(2)
H5c C5c C6c C7c 171(2)
H5c C5c C6c H6c -2(4)
C9e C4e C5e C6e -11(5)
C9e C4e C5e H5e -175(3)
C3e C4e C5e C6e 172(3)
C3e C4e C5e H5e 8(6)
O2b C9b C8b C7b -179(3)
O2b C9b C8b O3b 6(3)
C4b C9b C8b C7b -6(4)
C4b C9b C8b O3b 179(2)
C8a C7a C6a C5a 0(4)
C8a C7a C6a H6a -172(2)
H7a C7a C6a C5a -170(3)
H7a C7a C6a H6a 19(4)
C4e C5e C6e C7e 21(5)
C4e C5e C6e H6e 172(3)
H5e C5e C6e C7e -174(3)
H5e C5e C6e H6e -23(5)
C3f C2f C1f H1fa -174(3)
C3f C2f C1f H1fb 83(2)
C3f C2f C1f H1fc -34(5)
H2fa C2f C1f H1fa -60(3)
H2fa C2f C1f H1fb -162.4(14)
H2fa C2f C1f H1fc 81(3)
H2fb C2f C1f H1fa 63(4)
H2fb C2f C1f H1fb -40(2)
H2fb C2f C1f H1fc -157(3)
C3c C2c C1c H1ca -10(4)
C3c C2c C1c H1cb -144(3)
C3c C2c C1c H1cc 104(3)
H2ca C2c C1c H1ca 106(3)
H2ca C2c C1c H1cb -28(3)
H2ca C2c C1c H1cc -140(3)
H2cb C2c C1c H1ca -131(3)
H2cb C2c C1c H1cb 95(4)
H2cb C2c C1c H1cc -17(4)
C8d C7d C6d C5d 0(4)
C8d C7d C6d H6d -172(3)
H7d C7d C6d C5d -177(3)
H7d C7d C6d H6d 12(4)
C1d C2d C3d O1d -5(3)
C1d C2d C3d C4d 178(2)
H2da C2d C3d O1d 111(3)
H2da C2d C3d C4d -66(4)
H2db C2d C3d O1d -123(3)
H2db C2d C3d C4d 60(3)
C3d C2d C1d H1da 40(4)
C3d C2d C1d H1db -79(3)
C3d C2d C1d H1dc 160(2)
H2da C2d C1d H1da -78(4)
H2da C2d C1d H1db 163(3)
H2da C2d C1d H1dc 42(3)
H2db C2d C1d H1da 159(3)
H2db C2d C1d H1db 40(4)
H2db C2d C1d H1dc -81(4)
C7b C8b O3b Ti2 -178(2)
C9b C8b O3b Ti2 -3(3)
C6f C7f C8f O3f 171(3)
C6f C7f C8f C9f -5(5)
H7f C7f C8f O3f 5(6)
H7f C7f C8f C9f -171(3)
C8f C7f C6f C5f 17(5)
C8f C7f C6f H6f 169(3)
H7f C7f C6f C5f -177(3)
H7f C7f C6f H6f -24(4)
O3f C8f C9f C4f -179(3)
O3f C8f C9f O2f 0(4)
C7f C8f C9f C4f -3(5)
C7f C8f C9f O2f 177(3)
Ti2 O2c Li2 O2e 53(3)
Ti2 O2c Li2 O1c -170.6(17)
Ti2 O2c Li2 O1e -66(3)
C9c O2c Li2 O2e -152(2)
C9c O2c Li2 O1c -16(3)
C9c O2c Li2 O1e 88(3)
O1ld Li4 O1lc C1lc -113(7)
O1le Li4 O1lc C1lc 18(8)
O1lf Li4 O1lc C1lc 129(7)
O1lc Li4 O1ld C1ld -104(7)
O1le Li4 O1ld C1ld 130(7)
O1lf Li4 O1ld C1ld 13(8)
O1lc Li4 O1le C1le 173(2)
O1ld Li4 O1le C1le -51(3)
O1lf Li4 O1le C1le 65(4)
O1lc Li4 O1lf C1lf -78(3)
O1ld Li4 O1lf C1lf 152(3)
O1le Li4 O1lf C1lf 30(4)
Li4 O1lc C1lc N1lc -6(9)
Li4 O1lc C1lc H1lc 174(6)
C2lc N1lc C1lc O1lc -3(4)
C2lc N1lc C1lc H1lc 177(2)
C3lc N1lc C1lc O1lc -179(2)
C3lc N1lc C1lc H1lc 1(3)
C1lc N1lc C2lc H2lca -15(4)
C1lc N1lc C2lc H2lcb -135(3)
C1lc N1lc C2lc H2lcc 105(4)
C3lc N1lc C2lc H2lca 161(3)
C3lc N1lc C2lc H2lcb 41(3)
C3lc N1lc C2lc H2lcc -79(4)
C1lc N1lc C3lc H3lca 153(3)
C1lc N1lc C3lc H3lcb 33(3)
C1lc N1lc C3lc H3lcc -87(4)
C2lc N1lc C3lc H3lca -22(3)
C2lc N1lc C3lc H3lcb -142(2)
C2lc N1lc C3lc H3lcc 98(3)
Li4 O1ld C1ld N1ld -11(8)
Li4 O1ld C1ld H1ld 169(6)
C2ld N1ld C1ld O1ld 9(3)
C2ld N1ld C1ld H1ld -171(2)
C3ld N1ld C1ld O1ld 172(2)
C3ld N1ld C1ld H1ld -8(4)
C1ld N1ld C2ld H2lda -20(3)
C1ld N1ld C2ld H2ldb -140(2)
C1ld N1ld C2ld H2ldc 100(3)
C3ld N1ld C2ld H2lda 177(2)
C3ld N1ld C2ld H2ldb 57(3)
C3ld N1ld C2ld H2ldc -63(4)
C1ld N1ld C3ld H3lda 162(3)
C1ld N1ld C3ld H3ldb 42(3)
C1ld N1ld C3ld H3ldc -78(4)
C2ld N1ld C3ld H3lda -34(4)
C2ld N1ld C3ld H3ldb -154(2)
C2ld N1ld C3ld H3ldc 86(3)
Li4 O1le C1le N1le 141(3)
Li4 O1le C1le H1le -39(4)
C2le N1le C1le O1le -1(5)
C2le N1le C1le H1le 179(3)
C3le N1le C1le O1le 167(3)
C3le N1le C1le H1le -13(5)
C1le N1le C2le H2lea 141(3)
C1le N1le C2le H2leb 21(3)
C1le N1le C2le H2lec -99(3)
C3le N1le C2le H2lea -31(4)
C3le N1le C2le H2leb -151(2)
C3le N1le C2le H2lec 89(3)
C1le N1le C3le H3lea -128(4)
C1le N1le C3le H3leb 112(4)
C1le N1le C3le H3lec -8(6)
C2le N1le C3le H3lea 41(3)
C2le N1le C3le H3leb -79(4)
C2le N1le C3le H3lec 161(3)
Li4 O1lf C1lf N1lf 161(3)
Li4 O1lf C1lf H1lf -19(5)
C2lf N1lf C1lf O1lf -165(2)
C2lf N1lf C1lf H1lf 16(4)
C3lf N1lf C1lf O1lf 11(4)
C3lf N1lf C1lf H1lf -169(3)
C1lf N1lf C2lf H2lfa -123(3)
C1lf N1lf C2lf H2lfb 117(3)
C1lf N1lf C2lf H2lfc -3(3)
C3lf N1lf C2lf H2lfa 62(4)
C3lf N1lf C2lf H2lfb -58(4)
C3lf N1lf C2lf H2lfc -178(3)
C1lf N1lf C3lf H3lfa 141(3)
C1lf N1lf C3lf H3lfb 21(3)
C1lf N1lf C3lf H3lfc -99(3)
C2lf N1lf C3lf H3lfa -44(5)
C2lf N1lf C3lf H3lfb -164(2)
C2lf N1lf C3lf H3lfc 76(3)
C2la N1la C1la O1la 5(4)
C2la N1la C1la H1la -175(3)
C3la N1la C1la O1la -177(3)
C3la N1la C1la H1la 3(5)
C1la N1la C2la H2laa -61(4)
C1la N1la C2la H2lab 178(3)
C1la N1la C2la H2lac 58(3)
C3la N1la C2la H2laa 120(4)
C3la N1la C2la H2lab 0(4)
C3la N1la C2la H2lac -120(3)
C1la N1la C3la H3laa 28(5)
C1la N1la C3la H3lab -92(3)
C1la N1la C3la H3lac 148(3)
C2la N1la C3la H3laa -154(3)
C2la N1la C3la H3lab 86(4)
C2la N1la C3la H3lac -34(3)
C2lb N1lb C1lb O1lb 9(4)
C2lb N1lb C1lb H1lb -171(3)
C3lb N1lb C1lb O1lb -161(2)
C3lb N1lb C1lb H1lb 19(4)
C1lb N1lb C2lb H2lba 49(5)
C1lb N1lb C2lb H2lbb -72(3)
C1lb N1lb C2lb H2lbc 169(3)
C3lb N1lb C2lb H2lba -141(3)
C3lb N1lb C2lb H2lbb 99(3)
C3lb N1lb C2lb H2lbc -21(3)
C1lb N1lb C3lb H3lba -66(5)
C1lb N1lb C3lb H3lbb 174(3)
C1lb N1lb C3lb H3lbc 54(4)
C2lb N1lb C3lb H3lba 123(4)
C2lb N1lb C3lb H3lbb 3(4)
C2lb N1lb C3lb H3lbc -117(3)
